data_7026003
loop_
_publ_author_name
'Kennedy, Alan R.'
'Mulvey, Robert E.'
'Oliver, David E.'
'Robertson, Stuart D.'

_publ_section_title
;
 Lithium and aluminium carbamato derivatives of the utility amide
 2,2,6,6-tetramethylpiperidide.
;
_journal_issue 27
_journal_name_full 'Dalton transactions (Cambridge, England : 2003)'
_journal_page_first 6190
_journal_page_last 6197
_journal_paper_doi 10.1039/c0dt00118j
_journal_volume 39
_journal_year 2010
_chemical_formula_moiety 'C110 H200 Li12 N8 O29'
_chemical_formula_sum 'C110 H200 Li12 N8 O29'
_chemical_formula_weight 2182.06
_chemical_name_systematic
;
?
;
_space_group_IT_number 2
_symmetry_cell_setting triclinic
_symmetry_space_group_name_Hall '-P 1'
_symmetry_space_group_name_H-M 'P -1'
_atom_sites_solution_hydrogens geom
_atom_sites_solution_primary direct
_atom_sites_solution_secondary difmap
_audit_creation_method SHELXL-97
_cell_angle_alpha 73.910(4)
_cell_angle_beta 68.784(5)
_cell_angle_gamma 89.123(4)
_cell_formula_units_Z 1
_cell_length_a 12.7355(7)
_cell_length_b 16.5468(7)
_cell_length_c 17.0019(9)
_cell_measurement_reflns_used 14391
_cell_measurement_temperature 123(2)
_cell_measurement_theta_max 29.7729
_cell_measurement_theta_min 2.8387
_cell_volume 3194.7(3)
_computing_cell_refinement
;
CrysAlisPro, Oxford Diffraction Ltd.,
Version 1.171.33.55 (release 05-01-2010 CrysAlis171 .NET)
(compiled Jan 5 2010,16:28:46)
;
_computing_data_collection
;
CrysAlisPro, Oxford Diffraction Ltd.,
Version 1.171.33.55 (release 05-01-2010 CrysAlis171 .NET)
(compiled Jan 5 2010,16:28:46)
;
_computing_data_reduction
;
CrysAlisPro, Oxford Diffraction Ltd.,
Version 1.171.33.55 (release 05-01-2010 CrysAlis171 .NET)
(compiled Jan 5 2010,16:28:46)
;
_computing_structure_refinement 'SHELXL-97 (Sheldrick, 1997)'
_computing_structure_solution 'SHELXS-97 (Sheldrick, 1990)'
_diffrn_ambient_temperature 123(2)
_diffrn_measured_fraction_theta_full 0.996
_diffrn_measured_fraction_theta_max 0.996
_diffrn_measurement_device_type 'Xcalibur, Sapphire3, Gemini'
_diffrn_radiation_monochromator graphite
_diffrn_radiation_source 'fine-focus sealed tube'
_diffrn_radiation_type MoK\a
_diffrn_radiation_wavelength 0.71073
_diffrn_reflns_av_R_equivalents 0.0454
_diffrn_reflns_av_sigmaI/netI 0.0587
_diffrn_reflns_limit_h_max 15
_diffrn_reflns_limit_h_min -15
_diffrn_reflns_limit_k_max 20
_diffrn_reflns_limit_k_min -20
_diffrn_reflns_limit_l_max 20
_diffrn_reflns_limit_l_min -20
_diffrn_reflns_number 30301
_diffrn_reflns_theta_full 26.00
_diffrn_reflns_theta_max 26.00
_diffrn_reflns_theta_min 2.96
_exptl_absorpt_coefficient_mu 0.079
_exptl_absorpt_correction_T_max 1.00000
_exptl_absorpt_correction_T_min 0.70931
_exptl_absorpt_correction_type multi-scan
_exptl_absorpt_process_details
;
CrysAlisPro, Oxford Diffraction Ltd.,
Version 1.171.33.55 (release 05-01-2010 CrysAlis171 .NET)
(compiled Jan 5 2010,16:28:46)
Empirical absorption correction using spherical harmonics,
implemented in SCALE3 ABSPACK scaling algorithm.
;
_exptl_crystal_colour colourless
_exptl_crystal_density_diffrn 1.134
_exptl_crystal_density_method 'not measured'
_exptl_crystal_description block
_exptl_crystal_F_000 1184
_exptl_crystal_size_max 0.20
_exptl_crystal_size_mid 0.20
_exptl_crystal_size_min 0.16
_refine_diff_density_max 0.881
_refine_diff_density_min -0.422
_refine_diff_density_rms 0.068
_refine_ls_extinction_method none
_refine_ls_goodness_of_fit_ref 1.079
_refine_ls_hydrogen_treatment constr
_refine_ls_matrix_type full
_refine_ls_number_parameters 736
_refine_ls_number_reflns 12497
_refine_ls_number_restraints 62
_refine_ls_restrained_S_all 1.087
_refine_ls_R_factor_all 0.1184
_refine_ls_R_factor_gt 0.0849
_refine_ls_shift/su_max 0.000
_refine_ls_shift/su_mean 0.000
_refine_ls_structure_factor_coef Fsqd
_refine_ls_weighting_details 'calc w=1/[\s^2^(Fo^2^)+(0.1322P)^2^+2.0738P] where P=(Fo^2^+2Fc^2^)/3'
_refine_ls_weighting_scheme calc
_refine_ls_wR_factor_gt 0.2313
_refine_ls_wR_factor_ref 0.2490
_reflns_number_gt 8448
_reflns_number_total 12497
_reflns_threshold_expression >2sigma(I)
_cod_data_source_file c0dt00118j.txt
_cod_data_source_block 4
_cod_original_sg_symbol_H-M P-1
_cod_database_code 7026003

loop_
_symmetry_equiv_pos_as_xyz
'x, y, z'
'-x, -y, -z'

loop_
_atom_site_label
_atom_site_type_symbol
_atom_site_fract_x
_atom_site_fract_y
_atom_site_fract_z
_atom_site_U_iso_or_equiv
_atom_site_adp_type
_atom_site_occupancy
_atom_site_symmetry_multiplicity
_atom_site_calc_flag
_atom_site_refinement_flags
_atom_site_disorder_assembly
_atom_site_disorder_group
C1 C 0.6067(2) 0.46426(16) 0.00210(17) 0.0218(6) Uani 1 1 d . . .
O1 O 0.64669(16) 0.46440(12) -0.07942(11) 0.0252(4) Uani 1 1 d . . .
O2 O 0.61353(16) 0.53115(11) 0.02332(12) 0.0254(4) Uani 1 1 d . . .
O3 O 0.55656(16) 0.39493(11) 0.06194(12) 0.0250(4) Uani 1 1 d . B .
O10 O 0.29009(17) 0.32823(12) 0.16257(12) 0.0291(5) Uani 1 1 d . . .
O11 O 0.3988(2) 0.24951(13) 0.22233(16) 0.0411(6) Uani 1 1 d . A .
C10 C 0.3108(3) 0.25705(17) 0.20605(18) 0.0271(6) Uani 1 1 d . A .
N10 N 0.2347(2) 0.18736(15) 0.23264(18) 0.0359(6) Uani 1 1 d . A .
C11 C 0.1184(3) 0.2029(2) 0.2321(3) 0.0556(11) Uani 1 1 d . . .
C12 C 0.0617(7) 0.1228(4) 0.2300(5) 0.0442(16) Uiso 0.50 1 d P A 1
H12A H -0.0168 0.1313 0.2335 0.053 Uiso 0.50 1 calc PR A 1
H12B H 0.1041 0.1091 0.1745 0.053 Uiso 0.50 1 calc PR A 1
C13 C 0.0616(7) 0.0509(5) 0.3094(6) 0.0528(19) Uiso 0.50 1 d P A 1
H13A H 0.0304 0.0679 0.3642 0.063 Uiso 0.50 1 calc PR A 1
H13B H 0.0154 -0.0001 0.3163 0.063 Uiso 0.50 1 calc PR A 1
C14 C 0.1850(7) 0.0336(5) 0.2894(6) 0.0420(17) Uiso 0.50 1 d P A 1
H14A H 0.2168 0.0238 0.2308 0.050 Uiso 0.50 1 calc PR A 1
H14B H 0.1889 -0.0186 0.3337 0.050 Uiso 0.50 1 calc PR A 1
C15 C 0.2585(3) 0.10724(19) 0.2903(2) 0.0435(8) Uani 1 1 d . . .
C16 C 0.0581(3) 0.2501(2) 0.2992(3) 0.0609(11) Uani 1 1 d . A .
H16A H 0.0466 0.2143 0.3588 0.091 Uiso 1 1 calc R . .
H16B H -0.0154 0.2640 0.2955 0.091 Uiso 1 1 calc R . .
H16C H 0.1044 0.3024 0.2864 0.091 Uiso 1 1 calc R . .
C17 C 0.1219(4) 0.2537(3) 0.1402(4) 0.0759(16) Uani 1 1 d . A .
H17A H 0.1375 0.3141 0.1314 0.114 Uiso 1 1 calc R . .
H17B H 0.0488 0.2439 0.1358 0.114 Uiso 1 1 calc R . .
H17C H 0.1817 0.2356 0.0949 0.114 Uiso 1 1 calc R . .
C18 C 0.3741(4) 0.0805(2) 0.2441(3) 0.0527(10) Uani 1 1 d . A .
H18A H 0.3854 0.0866 0.1826 0.079 Uiso 1 1 calc R . .
H18B H 0.3784 0.0214 0.2740 0.079 Uiso 1 1 calc R . .
H18C H 0.4331 0.1164 0.2461 0.079 Uiso 1 1 calc R . .
C19 C 0.2503(5) 0.1184(2) 0.3781(3) 0.0689(13) Uani 1 1 d . A .
H19A H 0.2702 0.0671 0.4130 0.103 Uiso 1 1 calc R . .
H19B H 0.1727 0.1288 0.4104 0.103 Uiso 1 1 calc R . .
H19C H 0.3025 0.1666 0.3675 0.103 Uiso 1 1 calc R . .
O20 O 0.53451(17) 0.37284(11) -0.15982(13) 0.0285(4) Uani 1 1 d . . .
O21 O 0.48203(17) 0.28720(12) -0.02256(12) 0.0281(4) Uani 1 1 d . . .
C20 C 0.4932(2) 0.30162(16) -0.10284(19) 0.0249(6) Uani 1 1 d . B .
N20 N 0.4593(3) 0.23901(15) -0.12858(17) 0.0369(6) Uani 1 1 d . . .
C21 C 0.4127(6) 0.2675(3) -0.2006(4) 0.0208(11) Uiso 0.50 1 d P B 1
C22 C 0.3362(6) 0.1967(4) -0.1972(4) 0.0346(13) Uiso 0.50 1 d P B 1
H22A H 0.3172 0.2124 -0.2507 0.041 Uiso 0.50 1 calc PR B 1
H22B H 0.2648 0.1886 -0.1453 0.041 Uiso 0.50 1 calc PR B 1
C23 C 0.3983(7) 0.1031(5) -0.1905(5) 0.0353(19) Uiso 0.50 1 d P B 1
H23A H 0.3391 0.0549 -0.1597 0.042 Uiso 0.50 1 calc PR B 1
H23B H 0.4417 0.0992 -0.2506 0.042 Uiso 0.50 1 calc PR B 1
C24 C 0.4695(7) 0.0995(5) -0.1454(5) 0.0334(17) Uiso 0.50 1 d P B 1
H24A H 0.5466 0.1212 -0.1891 0.040 Uiso 0.50 1 calc PR B 1
H24B H 0.4719 0.0394 -0.1155 0.040 Uiso 0.50 1 calc PR B 1
C26 C 0.3438(5) 0.3448(4) -0.1955(4) 0.0292(12) Uiso 0.50 1 d P B 1
H26A H 0.2851 0.3337 -0.1364 0.044 Uiso 0.50 1 calc PR B 1
H26B H 0.3083 0.3552 -0.2394 0.044 Uiso 0.50 1 calc PR B 1
H26C H 0.3943 0.3945 -0.2076 0.044 Uiso 0.50 1 calc PR B 1
C27 C 0.5147(6) 0.2890(4) -0.2887(4) 0.0293(13) Uiso 0.50 1 d P B 1
H27A H 0.5613 0.3382 -0.2940 0.044 Uiso 0.50 1 calc PR B 1
H27B H 0.4878 0.3017 -0.3376 0.044 Uiso 0.50 1 calc PR B 1
H27C H 0.5600 0.2406 -0.2907 0.044 Uiso 0.50 1 calc PR B 1
C25 C 0.4395(3) 0.14979(17) -0.07336(19) 0.0330(7) Uani 1 1 d . B .
C28 C 0.3267(4) 0.1274(4) -0.0003(3) 0.0817(17) Uani 1 1 d . . .
H28A H 0.3190 0.1622 0.0393 0.123 Uiso 1 1 calc R B .
H28B H 0.3195 0.0676 0.0327 0.123 Uiso 1 1 calc R . .
H28C H 0.2672 0.1376 -0.0248 0.123 Uiso 1 1 calc R . .
C29 C 0.5318(4) 0.1301(2) -0.0334(3) 0.0607(12) Uani 1 1 d . . .
H29A H 0.6046 0.1593 -0.0770 0.091 Uiso 1 1 calc R B .
H29B H 0.5376 0.0690 -0.0172 0.091 Uiso 1 1 calc R . .
H29C H 0.5116 0.1495 0.0192 0.091 Uiso 1 1 calc R . .
O30 O 0.44283(17) 0.43550(11) 0.24348(12) 0.0268(4) Uani 1 1 d . E .
O31 O 0.27242(17) 0.47991(11) 0.26605(12) 0.0259(4) Uani 1 1 d . . .
C30 C 0.3494(2) 0.45158(16) 0.29467(17) 0.0239(6) Uani 1 1 d . . .
N30 N 0.3311(2) 0.44017(14) 0.38252(14) 0.0263(5) Uani 1 1 d . . .
C31 C 0.2112(3) 0.44541(19) 0.44260(18) 0.0328(7) Uani 1 1 d . . .
C32 C 0.2047(3) 0.4409(2) 0.5358(2) 0.0460(9) Uani 1 1 d . . .
H32A H 0.2352 0.4962 0.5344 0.055 Uiso 1 1 calc R . .
H32B H 0.1242 0.4313 0.5759 0.055 Uiso 1 1 calc R . .
C33 C 0.2682(4) 0.3728(3) 0.5731(2) 0.0627(12) Uani 1 1 d . . .
H33A H 0.2406 0.3167 0.5742 0.075 Uiso 1 1 calc R . .
H33B H 0.2582 0.3716 0.6339 0.075 Uiso 1 1 calc R . .
C34 C 0.3914(4) 0.3947(3) 0.5128(2) 0.0550(11) Uani 1 1 d . . .
H34A H 0.4369 0.3536 0.5374 0.066 Uiso 1 1 calc R . .
H34B H 0.4162 0.4513 0.5123 0.066 Uiso 1 1 calc R . .
C35 C 0.4166(3) 0.3950(2) 0.4172(2) 0.0376(8) Uani 1 1 d . . .
C36 C 0.1675(3) 0.5302(2) 0.4111(2) 0.0389(7) Uani 1 1 d . . .
H36A H 0.2298 0.5751 0.3859 0.058 Uiso 1 1 calc R . .
H36B H 0.1075 0.5417 0.4612 0.058 Uiso 1 1 calc R . .
H36C H 0.1374 0.5280 0.3662 0.058 Uiso 1 1 calc R . .
C37 C 0.1322(3) 0.3725(2) 0.4490(2) 0.0460(9) Uani 1 1 d . . .
H37A H 0.1352 0.3751 0.3899 0.069 Uiso 1 1 calc R . .
H37B H 0.0545 0.3774 0.4864 0.069 Uiso 1 1 calc R . .
H37C H 0.1565 0.3184 0.4747 0.069 Uiso 1 1 calc R . .
C38 C 0.5348(3) 0.4405(2) 0.3652(2) 0.0466(9) Uani 1 1 d . . .
H38A H 0.5670 0.4271 0.3091 0.070 Uiso 1 1 calc R . .
H38B H 0.5829 0.4221 0.3994 0.070 Uiso 1 1 calc R . .
H38C H 0.5305 0.5016 0.3537 0.070 Uiso 1 1 calc R . .
C39 C 0.4142(4) 0.3031(2) 0.4151(2) 0.0477(9) Uani 1 1 d . . .
H39A H 0.3414 0.2726 0.4571 0.071 Uiso 1 1 calc R . .
H39B H 0.4756 0.2763 0.4312 0.071 Uiso 1 1 calc R . .
H39C H 0.4242 0.3018 0.3556 0.071 Uiso 1 1 calc R . .
O40 O 0.75527(19) 0.26846(14) -0.02388(15) 0.0387(5) Uani 1 1 d . . .
O41 O 0.7709(2) 0.31555(14) -0.16256(17) 0.0495(7) Uani 1 1 d . B .
C40 C 0.8000(3) 0.26892(18) -0.1035(2) 0.0335(7) Uani 1 1 d . . .
N40 N 0.8844(3) 0.21606(18) -0.12709(18) 0.0461(8) Uani 1 1 d . C .
C41 C 0.9168(3) 0.2019(2) -0.2160(2) 0.0482(9) Uani 1 1 d . . .
C42 C 0.9866(8) 0.1312(6) -0.2369(6) 0.059(2) Uiso 0.50 1 d P C 1
H42A H 0.9515 0.1013 -0.2655 0.071 Uiso 0.50 1 calc PR C 1
H42B H 1.0625 0.1562 -0.2805 0.071 Uiso 0.50 1 calc PR C 1
C43 C 1.0008(9) 0.0699(6) -0.1642(6) 0.061(2) Uiso 0.50 1 d P C 1
H43A H 0.9386 0.0241 -0.1402 0.073 Uiso 0.50 1 calc PR C 1
H43B H 1.0725 0.0447 -0.1872 0.073 Uiso 0.50 1 calc PR C 1
C44 C 1.0028(9) 0.0969(7) -0.0973(7) 0.069(3) Uiso 0.50 1 d P C 1
H44A H 1.0798 0.1249 -0.1166 0.082 Uiso 0.50 1 calc PR C 1
H44B H 0.9958 0.0456 -0.0483 0.082 Uiso 0.50 1 calc PR C 1
C47 C 0.8256(14) 0.1846(10) -0.2457(11) 0.117(5) Uiso 0.50 1 d P C 1
H47A H 0.7666 0.1437 -0.1971 0.176 Uiso 0.50 1 calc PR C 1
H47B H 0.8570 0.1614 -0.2957 0.176 Uiso 0.50 1 calc PR C 1
H47C H 0.7929 0.2373 -0.2638 0.176 Uiso 0.50 1 calc PR C 1
C46 C 0.9878(10) 0.2851(6) -0.2851(7) 0.071(3) Uiso 0.50 1 d P C 1
H46A H 0.9434 0.3334 -0.2782 0.106 Uiso 0.50 1 calc PR C 1
H46B H 1.0066 0.2806 -0.3448 0.106 Uiso 0.50 1 calc PR C 1
H46C H 1.0577 0.2933 -0.2754 0.106 Uiso 0.50 1 calc PR C 1
C45 C 0.9155(3) 0.1596(2) -0.0543(2) 0.0440(8) Uani 1 1 d . . .
C48 C 0.8181(3) 0.0976(2) 0.0122(3) 0.0526(10) Uani 1 1 d . C .
H48A H 0.7544 0.1283 0.0380 0.079 Uiso 1 1 calc R . .
H48B H 0.8412 0.0627 0.0589 0.079 Uiso 1 1 calc R . .
H48C H 0.7950 0.0615 -0.0167 0.079 Uiso 1 1 calc R . .
C49 C 0.9570(4) 0.2128(3) -0.0094(4) 0.0818(16) Uani 1 1 d . C .
H49A H 1.0189 0.2542 -0.0539 0.123 Uiso 1 1 d R . .
H49B H 0.9843 0.1762 0.0339 0.123 Uiso 1 1 d R . .
H49C H 0.8948 0.2423 0.0205 0.123 Uiso 1 1 d R . .
O50 O 0.89521(18) 0.52836(13) -0.17042(14) 0.0354(5) Uani 1 1 d . . .
C50 C 0.9001(3) 0.4811(2) -0.0862(2) 0.0462(9) Uani 1 1 d . . .
H50A H 0.8537 0.4262 -0.0627 0.055 Uiso 1 1 calc R . .
H50B H 0.8719 0.5134 -0.0427 0.055 Uiso 1 1 calc R . .
C51 C 1.0220(3) 0.4683(3) -0.1046(3) 0.0546(10) Uani 1 1 d . . .
H51A H 1.0308 0.4166 -0.0620 0.066 Uiso 1 1 calc R . .
H51B H 1.0631 0.5174 -0.1024 0.066 Uiso 1 1 calc R . .
C52 C 1.0630(4) 0.4595(3) -0.1964(3) 0.0612(11) Uani 1 1 d . . .
H52A H 1.1436 0.4813 -0.2289 0.073 Uiso 1 1 calc R . .
H52B H 1.0542 0.3996 -0.1947 0.073 Uiso 1 1 calc R . .
C53 C 0.9895(3) 0.5113(2) -0.2390(2) 0.0496(9) Uani 1 1 d . . .
H53A H 1.0326 0.5648 -0.2814 0.060 Uiso 1 1 calc R . .
H53B H 0.9632 0.4798 -0.2712 0.060 Uiso 1 1 calc R . .
O60 O 0.6296(2) 0.30608(14) 0.21221(18) 0.0505(7) Uani 1 1 d . E .
C60 C 0.6504(3) 0.2204(2) 0.2355(3) 0.0551(10) Uani 1 1 d . . .
H60A H 0.6592 0.1952 0.1873 0.066 Uiso 1 1 calc R D 1
H60B H 0.5884 0.1871 0.2897 0.066 Uiso 1 1 calc R D 1
C61 C 0.7629(8) 0.2245(6) 0.2513(7) 0.061(2) Uiso 0.50 1 d P E 1
H61A H 0.7492 0.2026 0.3149 0.074 Uiso 0.50 1 calc PR E 1
H61B H 0.8180 0.1909 0.2192 0.074 Uiso 0.50 1 calc PR E 1
C62 C 0.8046(6) 0.3133(4) 0.2178(5) 0.0453(16) Uiso 0.50 1 d P E 1
H62A H 0.8856 0.3207 0.1791 0.054 Uiso 0.50 1 calc PR E 1
H62B H 0.7960 0.3369 0.2671 0.054 Uiso 0.50 1 calc PR E 1
C63 C 0.7371(3) 0.3556(3) 0.1681(3) 0.0649(12) Uani 1 1 d . . .
H63A H 0.7295 0.4147 0.1702 0.078 Uiso 1 1 calc R E 1
H63B H 0.7712 0.3556 0.1057 0.078 Uiso 1 1 calc R E 1
Li1 Li 0.7451(4) 0.5615(3) -0.1728(3) 0.0283(10) Uani 1 1 d . . .
Li2 Li 0.4086(4) 0.3621(3) 0.0474(3) 0.0274(10) Uani 1 1 d . . .
Li3 Li 0.4897(5) 0.5229(3) 0.1311(3) 0.0304(11) Uani 1 1 d . . .
Li4 Li 0.4979(4) 0.3474(3) 0.1891(3) 0.0279(10) Uani 1 1 d . . .
Li5 Li 0.6197(5) 0.3175(3) -0.0072(4) 0.0379(12) Uani 1 1 d . . .
Li6 Li 0.6922(5) 0.4072(3) -0.1801(3) 0.0320(11) Uani 1 1 d . . .
O70C O 0.5592(14) -0.0173(10) 0.4792(10) 0.060(5) Uiso 0.15 1 d PDU . 5
O70 O 0.5781(15) -0.0034(10) 0.3834(12) 0.073(5) Uiso 0.25 1 d PDU F 1
C70 C 0.6527(7) 0.0399(5) 0.4017(6) 0.031(2) Uiso 0.40 1 d PDU F 1
H70A H 0.6108 0.0160 0.4659 0.037 Uiso 0.40 1 d PR F 1
H70B H 0.6661 0.1023 0.3821 0.037 Uiso 0.40 1 d PR F 1
C71 C 0.7378(15) -0.0082(9) 0.3544(11) 0.105(6) Uiso 0.40 1 d PDU F 1
H71A H 0.7380 0.0022 0.2941 0.126 Uiso 0.40 1 calc PR F 1
H71B H 0.8136 0.0119 0.3491 0.126 Uiso 0.40 1 calc PR F 1
C72 C 0.7167(9) -0.0956(6) 0.3977(8) 0.041(3) Uiso 0.40 1 d PDU F 1
H72A H 0.7455 -0.1138 0.4461 0.049 Uiso 0.40 1 calc PR F 1
H72B H 0.7410 -0.1313 0.3574 0.049 Uiso 0.40 1 calc PR F 1
C73 C 0.5900(12) -0.0848(9) 0.4290(11) 0.084(5) Uiso 0.40 1 d PDU F 1
H73A H 0.5506 -0.0892 0.4922 0.100 Uiso 0.40 1 d PR F 1
H73B H 0.5537 -0.1250 0.4107 0.100 Uiso 0.40 1 d PR F 1
O80 O 0.7459(8) 0.3060(6) 0.4787(6) 0.113(3) Uiso 0.50 1 d PDU G 1
C80 C 0.6663(9) 0.2386(6) 0.4904(7) 0.066(2) Uiso 0.50 1 d PDU G 1
H80A H 0.6637 0.2388 0.4329 0.080 Uiso 0.50 1 calc PR G 1
H80B H 0.5896 0.2456 0.5296 0.080 Uiso 0.50 1 calc PR G 1
C81 C 0.7050(11) 0.1584(7) 0.5303(9) 0.088(3) Uiso 0.50 1 d PDU G 1
H81A H 0.6600 0.1381 0.5944 0.105 Uiso 0.50 1 calc PR G 1
H81B H 0.6950 0.1147 0.5033 0.105 Uiso 0.50 1 calc PR G 1
C82 C 0.8166(10) 0.1724(7) 0.5162(9) 0.092(3) Uiso 0.50 1 d PDU G 1
H82A H 0.8662 0.1655 0.4587 0.110 Uiso 0.50 1 calc PR G 1
H82B H 0.8364 0.1339 0.5637 0.110 Uiso 0.50 1 calc PR G 1
C83 C 0.8251(8) 0.2623(6) 0.5170(7) 0.061(2) Uiso 0.50 1 d PDU G 1
H83A H 0.8047 0.2650 0.5782 0.073 Uiso 0.50 1 calc PR G 1
H83B H 0.9032 0.2890 0.4818 0.073 Uiso 0.50 1 calc PR G 1
O80A O 0.7607(10) 0.2910(7) 0.4154(8) 0.084(3) Uiso 0.30 1 d PDU H 2
C83A C 0.8233(11) 0.2949(7) 0.4739(8) 0.043(3) Uiso 0.30 1 d PDU H 2
H83C H 0.7882 0.3328 0.5101 0.052 Uiso 0.30 1 calc PR H 2
H83D H 0.9029 0.3176 0.4376 0.052 Uiso 0.30 1 calc PR H 2
C82A C 0.8193(15) 0.2065(11) 0.5333(11) 0.070(4) Uiso 0.30 1 d PDU H 2
H82C H 0.7748 0.2013 0.5961 0.084 Uiso 0.30 1 calc PR H 2
H82D H 0.8959 0.1889 0.5267 0.084 Uiso 0.30 1 calc PR H 2
C81A C 0.7589(17) 0.1573(10) 0.4950(12) 0.070(4) Uiso 0.30 1 d PDU H 2
H81C H 0.8135 0.1384 0.4467 0.084 Uiso 0.30 1 calc PR H 2
H81D H 0.7099 0.1078 0.5410 0.084 Uiso 0.30 1 calc PR H 2
C80A C 0.6941(15) 0.2196(10) 0.4633(12) 0.073(5) Uiso 0.30 1 d PDU H 2
H80C H 0.6613 0.1996 0.4266 0.088 Uiso 0.30 1 calc PR H 2
H80D H 0.6313 0.2298 0.5136 0.088 Uiso 0.30 1 calc PR H 2
O70A O 0.5575(12) -0.0258(8) 0.3967(10) 0.079(5) Uiso 0.30 1 d PDU I 2
C70A C 0.6422(10) 0.0393(7) 0.3828(9) 0.035(3) Uiso 0.30 1 d PDU I 2
H70C H 0.6173 0.0645 0.4323 0.042 Uiso 0.30 1 calc PR I 2
H70D H 0.6534 0.0845 0.3275 0.042 Uiso 0.30 1 calc PR I 2
C71A C 0.7524(9) -0.0002(7) 0.3770(8) 0.037(3) Uiso 0.30 1 d PDU I 2
H71C H 0.8163 0.0279 0.3216 0.044 Uiso 0.30 1 calc PR I 2
H71D H 0.7729 -0.0029 0.4285 0.044 Uiso 0.30 1 calc PR I 2
C72A C 0.7098(11) -0.0843(8) 0.3783(10) 0.040(4) Uiso 0.30 1 d PDU I 2
H72C H 0.7265 -0.0845 0.3168 0.048 Uiso 0.30 1 calc PR I 2
H72D H 0.7520 -0.1281 0.4035 0.048 Uiso 0.30 1 calc PR I 2
C73A C 0.5876(9) -0.1076(7) 0.4290(7) 0.026(2) Uiso 0.30 1 d PDU I 2
H73C H 0.5561 -0.1513 0.4118 0.032 Uiso 0.30 1 calc PR I 2
H73D H 0.5682 -0.1249 0.4936 0.032 Uiso 0.30 1 calc PR I 2
C62A C 0.8202(12) 0.3079(8) 0.1605(9) 0.102(4) Uiso 0.50 1 d P E 2
H62C H 0.8759 0.3288 0.1802 0.123 Uiso 0.50 1 calc PR E 2
H62D H 0.8589 0.3090 0.0981 0.123 Uiso 0.50 1 calc PR E 2
C61A C 0.7711(7) 0.2164(5) 0.2184(6) 0.0483(19) Uiso 0.50 1 d P E 2
H61C H 0.8028 0.1746 0.1863 0.058 Uiso 0.50 1 calc PR E 2
H61D H 0.7857 0.2021 0.2738 0.058 Uiso 0.50 1 calc PR E 2
C12A C 0.0344(7) 0.1161(5) 0.2782(6) 0.0515(18) Uiso 0.50 1 d P A 2
H12C H -0.0442 0.1318 0.2977 0.062 Uiso 0.50 1 calc PR A 2
H12D H 0.0432 0.0879 0.2321 0.062 Uiso 0.50 1 calc PR A 2
C13A C 0.0479(8) 0.0510(6) 0.3566(7) 0.063(2) Uiso 0.50 1 d P A 2
H13C H 0.0312 0.0743 0.4071 0.076 Uiso 0.50 1 calc PR A 2
H13D H -0.0038 -0.0007 0.3753 0.076 Uiso 0.50 1 calc PR A 2
C14A C 0.1641(8) 0.0324(5) 0.3259(6) 0.052(2) Uiso 0.50 1 d P A 2
H14C H 0.1755 0.0056 0.2784 0.063 Uiso 0.50 1 calc PR A 2
H14D H 0.1758 -0.0103 0.3751 0.063 Uiso 0.50 1 calc PR A 2
C22A C 0.4587(10) 0.1768(7) -0.2548(7) 0.082(3) Uiso 0.50 1 d P B 2
H22C H 0.4469 0.1919 -0.3113 0.098 Uiso 0.50 1 calc PR B 2
H22D H 0.5318 0.1520 -0.2637 0.098 Uiso 0.50 1 calc PR B 2
C21A C 0.4604(8) 0.2575(5) -0.2241(5) 0.0452(18) Uiso 0.50 1 d P B 2
C26A C 0.3581(9) 0.3064(7) -0.2178(7) 0.073(3) Uiso 0.50 1 d P B 2
H26D H 0.2905 0.2713 -0.1723 0.110 Uiso 0.50 1 calc PR B 2
H26E H 0.3488 0.3218 -0.2748 0.110 Uiso 0.50 1 calc PR B 2
H26F H 0.3684 0.3577 -0.2024 0.110 Uiso 0.50 1 calc PR B 2
C27A C 0.5680(8) 0.3068(6) -0.3002(6) 0.056(2) Uiso 0.50 1 d P B 2
H27D H 0.5624 0.3091 -0.3568 0.084 Uiso 0.50 1 calc PR B 2
H27E H 0.6344 0.2782 -0.2957 0.084 Uiso 0.50 1 calc PR B 2
H27F H 0.5754 0.3643 -0.2965 0.084 Uiso 0.50 1 calc PR B 2
C24A C 0.4342(9) 0.0845(6) -0.1167(7) 0.058(3) Uiso 0.50 1 d P B 2
H24C H 0.3961 0.0310 -0.0712 0.069 Uiso 0.50 1 calc PR B 2
H24D H 0.5120 0.0740 -0.1505 0.069 Uiso 0.50 1 calc PR B 2
C23A C 0.3640(9) 0.1143(6) -0.1848(6) 0.047(2) Uiso 0.50 1 d P B 2
H23C H 0.3460 0.0677 -0.2052 0.057 Uiso 0.50 1 calc PR B 2
H23D H 0.2947 0.1411 -0.1595 0.057 Uiso 0.50 1 calc PR B 2
C42A C 1.0298(7) 0.1568(5) -0.2339(5) 0.0463(17) Uiso 0.50 1 d P C 2
H42C H 1.0399 0.1325 -0.2829 0.056 Uiso 0.50 1 calc PR C 2
H42D H 1.0937 0.2004 -0.2541 0.056 Uiso 0.50 1 calc PR C 2
C43A C 1.0375(7) 0.0884(5) -0.1580(5) 0.0411(17) Uiso 0.50 1 d P C 2
H43C H 0.9767 0.0424 -0.1386 0.049 Uiso 0.50 1 calc PR C 2
H43D H 1.1112 0.0645 -0.1766 0.049 Uiso 0.50 1 calc PR C 2
C44A C 1.0264(6) 0.1221(5) -0.0863(5) 0.0369(16) Uiso 0.50 1 d P C 2
H44C H 1.0894 0.1662 -0.1057 0.044 Uiso 0.50 1 calc PR C 2
H44D H 1.0325 0.0765 -0.0367 0.044 Uiso 0.50 1 calc PR C 2
C46A C 0.9421(7) 0.2848(5) -0.2929(5) 0.0454(18) Uiso 0.50 1 d P C 2
H46D H 0.8707 0.3057 -0.2956 0.068 Uiso 0.50 1 calc PR C 2
H46E H 0.9869 0.2737 -0.3487 0.068 Uiso 0.50 1 calc PR C 2
H46F H 0.9846 0.3274 -0.2830 0.068 Uiso 0.50 1 calc PR C 2
C47A C 0.8099(6) 0.1539(5) -0.2122(5) 0.0359(15) Uiso 0.50 1 d P C 2
H47D H 0.7923 0.0997 -0.1660 0.054 Uiso 0.50 1 calc PR C 2
H47E H 0.8245 0.1440 -0.2692 0.054 Uiso 0.50 1 calc PR C 2
H47F H 0.7457 0.1880 -0.1988 0.054 Uiso 0.50 1 calc PR C 2

loop_
_atom_site_aniso_label
_atom_site_aniso_U_11
_atom_site_aniso_U_22
_atom_site_aniso_U_33
_atom_site_aniso_U_23
_atom_site_aniso_U_13
_atom_site_aniso_U_12
C1 0.0219(14) 0.0269(14) 0.0228(13) -0.0098(11) -0.0139(12) 0.0098(11)
O1 0.0267(11) 0.0316(10) 0.0186(9) -0.0103(8) -0.0078(8) 0.0059(8)
O2 0.0301(11) 0.0256(10) 0.0270(10) -0.0137(8) -0.0139(9) 0.0075(8)
O3 0.0264(11) 0.0267(10) 0.0217(9) -0.0080(8) -0.0082(8) 0.0047(8)
O10 0.0329(12) 0.0282(10) 0.0249(10) -0.0075(8) -0.0096(9) 0.0106(8)
O11 0.0410(14) 0.0297(11) 0.0603(15) -0.0076(10) -0.0318(12) 0.0051(9)
C10 0.0328(17) 0.0273(14) 0.0287(14) -0.0136(12) -0.0162(13) 0.0086(12)
N10 0.0391(16) 0.0266(13) 0.0541(16) -0.0171(12) -0.0273(14) 0.0079(11)
C11 0.043(2) 0.0326(18) 0.110(3) -0.029(2) -0.045(2) 0.0102(15)
C15 0.054(2) 0.0209(15) 0.061(2) -0.0091(14) -0.0293(19) 0.0037(14)
C16 0.036(2) 0.043(2) 0.079(3) -0.0056(19) -0.002(2) 0.0049(16)
C17 0.091(4) 0.075(3) 0.129(4) -0.066(3) -0.092(4) 0.046(3)
C18 0.072(3) 0.0305(17) 0.073(3) -0.0197(17) -0.044(2) 0.0230(17)
C19 0.112(4) 0.040(2) 0.044(2) 0.0019(17) -0.026(2) 0.007(2)
O20 0.0344(12) 0.0213(10) 0.0316(10) -0.0096(8) -0.0130(9) 0.0049(8)
O21 0.0342(12) 0.0259(10) 0.0288(10) -0.0138(8) -0.0131(9) 0.0082(8)
C20 0.0252(15) 0.0225(14) 0.0339(15) -0.0124(12) -0.0158(13) 0.0092(11)
N20 0.0608(19) 0.0246(13) 0.0358(14) -0.0045(11) -0.0330(14) -0.0034(12)
C25 0.046(2) 0.0217(14) 0.0311(15) -0.0074(12) -0.0141(15) -0.0013(13)
C28 0.057(3) 0.132(4) 0.044(2) -0.030(3) 0.001(2) -0.045(3)
C29 0.095(3) 0.0235(17) 0.092(3) -0.0191(18) -0.066(3) 0.0205(18)
O30 0.0335(12) 0.0255(10) 0.0210(9) -0.0060(8) -0.0103(9) 0.0070(8)
O31 0.0333(12) 0.0281(10) 0.0205(9) -0.0075(8) -0.0147(9) 0.0086(8)
C30 0.0336(17) 0.0193(13) 0.0213(13) -0.0064(10) -0.0128(13) 0.0025(11)
N30 0.0347(14) 0.0282(12) 0.0185(11) -0.0067(9) -0.0127(11) 0.0021(10)
C31 0.0428(19) 0.0338(16) 0.0185(13) -0.0084(12) -0.0070(13) -0.0034(13)
C32 0.065(3) 0.049(2) 0.0197(14) -0.0130(14) -0.0088(16) -0.0034(17)
C33 0.107(4) 0.061(2) 0.0205(16) -0.0068(16) -0.028(2) 0.001(2)
C34 0.087(3) 0.060(2) 0.0376(19) -0.0161(17) -0.044(2) 0.013(2)
C35 0.056(2) 0.0379(17) 0.0316(16) -0.0104(13) -0.0304(16) 0.0104(15)
C36 0.040(2) 0.0437(18) 0.0323(16) -0.0177(14) -0.0077(15) 0.0080(15)
C37 0.051(2) 0.048(2) 0.0320(16) -0.0133(15) -0.0057(16) -0.0131(16)
C38 0.050(2) 0.053(2) 0.056(2) -0.0203(17) -0.0374(19) 0.0126(17)
C39 0.076(3) 0.0357(18) 0.0395(18) -0.0067(14) -0.0343(19) 0.0153(17)
O40 0.0356(13) 0.0413(12) 0.0432(13) -0.0201(10) -0.0137(11) 0.0126(10)
O41 0.0734(19) 0.0344(12) 0.0626(16) -0.0201(11) -0.0469(15) 0.0297(12)
C40 0.0325(18) 0.0297(15) 0.0427(18) -0.0132(13) -0.0175(15) 0.0109(13)
N40 0.0470(18) 0.0508(17) 0.0314(14) -0.0057(12) -0.0100(14) 0.0313(14)
C41 0.058(2) 0.0413(19) 0.0310(17) -0.0062(14) -0.0047(17) 0.0182(17)
C45 0.038(2) 0.0461(19) 0.0401(18) -0.0009(15) -0.0151(16) 0.0193(15)
C48 0.056(2) 0.0380(19) 0.055(2) 0.0049(16) -0.025(2) 0.0060(17)
C49 0.075(3) 0.066(3) 0.123(4) -0.001(3) -0.077(3) 0.003(2)
O50 0.0320(12) 0.0418(12) 0.0324(11) -0.0090(9) -0.0135(10) 0.0123(9)
C50 0.047(2) 0.059(2) 0.0391(18) -0.0087(16) -0.0266(17) 0.0104(17)
C51 0.051(2) 0.055(2) 0.066(3) -0.0096(19) -0.037(2) 0.0097(18)
C52 0.051(3) 0.072(3) 0.080(3) -0.037(2) -0.035(2) 0.031(2)
C53 0.042(2) 0.058(2) 0.0421(19) -0.0133(17) -0.0085(17) 0.0200(17)
O60 0.0365(14) 0.0391(13) 0.0706(17) 0.0014(12) -0.0268(13) 0.0072(10)
C60 0.042(2) 0.042(2) 0.073(3) -0.0037(18) -0.021(2) 0.0126(16)
C63 0.034(2) 0.053(2) 0.093(3) 0.008(2) -0.028(2) -0.0017(17)
Li1 0.032(3) 0.031(2) 0.026(2) -0.0106(19) -0.014(2) 0.011(2)
Li2 0.028(3) 0.031(2) 0.026(2) -0.0133(19) -0.009(2) 0.0075(19)
Li3 0.043(3) 0.026(2) 0.024(2) -0.0096(19) -0.014(2) 0.010(2)
Li4 0.030(3) 0.027(2) 0.029(2) -0.0074(19) -0.015(2) 0.0059(19)
Li5 0.037(3) 0.038(3) 0.050(3) -0.023(2) -0.023(3) 0.016(2)
Li6 0.039(3) 0.024(2) 0.032(2) -0.006(2) -0.014(2) 0.010(2)

loop_
_atom_type_symbol
_atom_type_description
_atom_type_scat_dispersion_real
_atom_type_scat_dispersion_imag
_atom_type_scat_source
C C 0.0033 0.0016 'International Tables Vol C Tables 4.2.6.8 and 6.1.1.4'
H H 0.0000 0.0000 'International Tables Vol C Tables 4.2.6.8 and 6.1.1.4'
O O 0.0106 0.0060 'International Tables Vol C Tables 4.2.6.8 and 6.1.1.4'
N N 0.0061 0.0033 'International Tables Vol C Tables 4.2.6.8 and 6.1.1.4'
Li Li -0.0003 0.0001 'International Tables Vol C Tables 4.2.6.8 and 6.1.1.4'

loop_
_geom_angle_atom_site_label_1
_geom_angle_atom_site_label_2
_geom_angle_atom_site_label_3
_geom_angle
_geom_angle_site_symmetry_1
_geom_angle_site_symmetry_3
O2 C1 O3 120.3(2) . .
O2 C1 O1 121.1(2) . .
O3 C1 O1 118.6(2) . .
O2 C1 Li5 163.1(2) . .
O3 C1 Li5 51.15(18) . .
O1 C1 Li5 69.90(19) . .
O2 C1 Li3 44.36(17) . .
O3 C1 Li3 79.55(18) . .
O1 C1 Li3 153.8(2) . .
Li5 C1 Li3 130.7(2) . .
O2 C1 Li2 36.62(14) . 2_665
O3 C1 Li2 142.5(2) . 2_665
O1 C1 Li2 91.05(18) . 2_665
Li5 C1 Li2 159.48(19) . 2_665
Li3 C1 Li2 65.65(15) . 2_665
C1 O1 Li1 121.1(2) . .
C1 O1 Li6 154.1(2) . .
Li1 O1 Li6 83.5(2) . .
C1 O1 Li3 109.9(2) . 2_665
Li1 O1 Li3 94.9(2) . 2_665
Li6 O1 Li3 72.82(19) . 2_665
C1 O1 Li5 79.28(19) . .
Li1 O1 Li5 148.4(2) . .
Li6 O1 Li5 74.90(19) . .
Li3 O1 Li5 100.30(19) 2_665 .
C1 O2 Li3 107.9(2) . .
C1 O2 Li2 120.2(2) . 2_665
Li3 O2 Li2 99.4(2) . 2_665
C1 O3 Li4 140.0(2) . .
C1 O3 Li5 97.8(2) . .
Li4 O3 Li5 116.6(2) . .
C1 O3 Li2 109.6(2) . .
Li4 O3 Li2 94.9(2) . .
Li5 O3 Li2 83.0(2) . .
C10 O10 Li1 141.0(2) . 2_665
C10 O10 Li2 108.0(2) . .
Li1 O10 Li2 97.9(2) 2_665 .
C10 O11 Li4 118.5(2) . .
O11 C10 O10 121.5(3) . .
O11 C10 N10 119.8(2) . .
O10 C10 N10 118.6(3) . .
O11 C10 Li2 95.0(2) . .
O10 C10 Li2 44.25(16) . .
N10 C10 Li2 128.4(2) . .
O11 C10 Li4 37.75(16) . .
O10 C10 Li4 83.89(19) . .
N10 C10 Li4 157.5(2) . .
Li2 C10 Li4 67.51(16) . .
C10 N10 C11 117.4(2) . .
C10 N10 C15 116.1(2) . .
C11 N10 C15 122.5(3) . .
N10 C11 C16 109.7(3) . .
N10 C11 C12 109.7(4) . .
C16 C11 C12 121.6(5) . .
N10 C11 C17 112.0(4) . .
C16 C11 C17 109.6(3) . .
C12 C11 C17 93.2(4) . .
N10 C11 C12A 111.1(4) . .
C16 C11 C12A 98.0(4) . .
C12 C11 C12A 26.9(3) . .
C17 C11 C12A 115.4(4) . .
C13 C12 C11 107.6(6) . .
C13 C12 H12A 110.2 . .
C11 C12 H12A 110.2 . .
C13 C12 H12B 110.2 . .
C11 C12 H12B 110.2 . .
H12A C12 H12B 108.5 . .
C14 C13 C12 105.5(7) . .
C14 C13 H13A 110.6 . .
C12 C13 H13A 110.6 . .
C14 C13 H13B 110.6 . .
C12 C13 H13B 110.6 . .
H13A C13 H13B 108.8 . .
C13 C14 C15 112.9(6) . .
C13 C14 H14A 109.0 . .
C15 C14 H14A 109.0 . .
C13 C14 H14B 109.0 . .
C15 C14 H14B 109.0 . .
H14A C14 H14B 107.8 . .
N10 C15 C18 111.3(3) . .
N10 C15 C19 110.8(3) . .
C18 C15 C19 110.2(3) . .
N10 C15 C14 106.6(4) . .
C18 C15 C14 97.9(4) . .
C19 C15 C14 119.4(4) . .
N10 C15 C14A 114.2(4) . .
C18 C15 C14A 111.2(4) . .
C19 C15 C14A 98.6(5) . .
C14 C15 C14A 21.2(4) . .
C11 C16 H16A 109.5 . .
C11 C16 H16B 109.5 . .
H16A C16 H16B 109.5 . .
C11 C16 H16C 109.5 . .
H16A C16 H16C 109.5 . .
H16B C16 H16C 109.5 . .
C11 C17 H17A 109.5 . .
C11 C17 H17B 109.5 . .
H17A C17 H17B 109.5 . .
C11 C17 H17C 109.5 . .
H17A C17 H17C 109.5 . .
H17B C17 H17C 109.5 . .
C15 C18 H18A 109.5 . .
C15 C18 H18B 109.5 . .
H18A C18 H18B 109.5 . .
C15 C18 H18C 109.5 . .
H18A C18 H18C 109.5 . .
H18B C18 H18C 109.5 . .
C15 C19 H19A 109.5 . .
C15 C19 H19B 109.5 . .
H19A C19 H19B 109.5 . .
C15 C19 H19C 109.5 . .
H19A C19 H19C 109.5 . .
H19B C19 H19C 109.5 . .
C20 O20 Li3 122.4(2) . 2_665
C20 O20 Li6 115.1(2) . .
Li3 O20 Li6 81.6(2) 2_665 .
C20 O21 Li2 122.4(2) . .
C20 O21 Li5 113.8(3) . .
Li2 O21 Li5 86.4(2) . .
O21 C20 O20 122.2(2) . .
O21 C20 N20 118.9(2) . .
O20 C20 N20 118.9(2) . .
O21 C20 Li5 40.94(18) . .
O20 C20 Li5 93.0(2) . .
N20 C20 Li5 136.9(2) . .
O21 C20 Li6 98.45(19) . .
O20 C20 Li6 40.27(16) . .
N20 C20 Li6 129.8(2) . .
Li5 C20 Li6 59.15(17) . .
C20 N20 C25 121.2(2) . .
C20 N20 C21 115.7(3) . .
C25 N20 C21 121.0(3) . .
C20 N20 C21A 120.1(3) . .
C25 N20 C21A 117.9(3) . .
C21 N20 C21A 24.1(3) . .
N20 C21 C22 110.1(4) . .
N20 C21 C27 106.7(5) . .
C22 C21 C27 108.8(5) . .
N20 C21 C26 114.1(4) . .
C22 C21 C26 107.4(5) . .
C27 C21 C26 109.7(5) . .
C21 C22 C23 112.0(5) . .
C21 C22 H22A 109.2 . .
C23 C22 H22A 109.2 . .
C21 C22 H22B 109.2 . .
C23 C22 H22B 109.2 . .
H22A C22 H22B 107.9 . .
C24 C23 C22 109.8(6) . .
C24 C23 H23A 109.7 . .
C22 C23 H23A 109.7 . .
C24 C23 H23B 109.7 . .
C22 C23 H23B 109.7 . .
H23A C23 H23B 108.2 . .
C23 C24 C25 117.3(6) . .
C23 C24 H24A 108.0 . .
C25 C24 H24A 108.0 . .
C23 C24 H24B 108.0 . .
C25 C24 H24B 108.0 . .
H24A C24 H24B 107.2 . .
C24A C25 N20 116.8(4) . .
C24A C25 C28 98.8(5) . .
N20 C25 C28 114.2(3) . .
C24A C25 C29 108.1(4) . .
N20 C25 C29 109.6(3) . .
C28 C25 C29 108.5(3) . .
C24A C25 C24 19.3(5) . .
N20 C25 C24 102.3(3) . .
C28 C25 C24 117.5(4) . .
C29 C25 C24 104.1(3) . .
C25 C28 H28A 109.5 . .
C25 C28 H28B 109.5 . .
H28A C28 H28B 109.5 . .
C25 C28 H28C 109.5 . .
H28A C28 H28C 109.5 . .
H28B C28 H28C 109.5 . .
C25 C29 H29A 109.5 . .
C25 C29 H29B 109.5 . .
H29A C29 H29B 109.5 . .
C25 C29 H29C 109.5 . .
H29A C29 H29C 109.5 . .
H29B C29 H29C 109.5 . .
C30 O30 Li4 137.2(2) . .
C30 O30 Li3 108.8(2) . .
Li4 O30 Li3 93.1(2) . .
C30 O31 Li6 116.5(2) . 2_665
C30 O31 Li1 117.6(2) . 2_665
Li6 O31 Li1 86.4(2) 2_665 2_665
O30 C30 O31 121.0(2) . .
O30 C30 N30 120.0(2) . .
O31 C30 N30 119.0(2) . .
O30 C30 Li3 44.13(15) . .
O31 C30 Li3 84.85(18) . .
N30 C30 Li3 144.4(2) . .
O30 C30 Li6 99.86(19) . 2_665
O31 C30 Li6 39.27(16) . 2_665
N30 C30 Li6 126.5(2) . 2_665
Li3 C30 Li6 55.84(15) . 2_665
C30 N30 C35 117.5(2) . .
C30 N30 C31 116.6(2) . .
C35 N30 C31 122.4(2) . .
N30 C31 C36 111.9(2) . .
N30 C31 C32 111.4(3) . .
C36 C31 C32 104.4(2) . .
N30 C31 C37 110.0(2) . .
C36 C31 C37 110.1(3) . .
C32 C31 C37 108.9(3) . .
C33 C32 C31 114.5(3) . .
C33 C32 H32A 108.6 . .
C31 C32 H32A 108.6 . .
C33 C32 H32B 108.6 . .
C31 C32 H32B 108.6 . .
H32A C32 H32B 107.6 . .
C32 C33 C34 106.0(3) . .
C32 C33 H33A 110.5 . .
C34 C33 H33A 110.5 . .
C32 C33 H33B 110.5 . .
C34 C33 H33B 110.5 . .
H33A C33 H33B 108.7 . .
C33 C34 C35 114.6(3) . .
C33 C34 H34A 108.6 . .
C35 C34 H34A 108.6 . .
C33 C34 H34B 108.6 . .
C35 C34 H34B 108.6 . .
H34A C34 H34B 107.6 . .
N30 C35 C38 111.1(2) . .
N30 C35 C39 110.1(2) . .
C38 C35 C39 111.1(3) . .
N30 C35 C34 111.4(3) . .
C38 C35 C34 104.8(3) . .
C39 C35 C34 108.1(3) . .
C31 C36 H36A 109.5 . .
C31 C36 H36B 109.5 . .
H36A C36 H36B 109.5 . .
C31 C36 H36C 109.5 . .
H36A C36 H36C 109.5 . .
H36B C36 H36C 109.5 . .
C31 C37 H37A 109.5 . .
C31 C37 H37B 109.5 . .
H37A C37 H37B 109.5 . .
C31 C37 H37C 109.5 . .
H37A C37 H37C 109.5 . .
H37B C37 H37C 109.5 . .
C35 C38 H38A 109.5 . .
C35 C38 H38B 109.5 . .
H38A C38 H38B 109.5 . .
C35 C38 H38C 109.5 . .
H38A C38 H38C 109.5 . .
H38B C38 H38C 109.5 . .
C35 C39 H39A 109.5 . .
C35 C39 H39B 109.5 . .
H39A C39 H39B 109.5 . .
C35 C39 H39C 109.5 . .
H39A C39 H39C 109.5 . .
H39B C39 H39C 109.5 . .
C40 O40 Li5 108.8(3) . .
C40 O41 Li6 139.7(3) . .
C40 O41 Li5 71.9(2) . .
Li6 O41 Li5 71.9(2) . .
O41 C40 O40 122.2(3) . .
O41 C40 N40 118.5(3) . .
O40 C40 N40 119.3(3) . .
O41 C40 Li5 80.4(2) . .
O40 C40 Li5 43.40(18) . .
N40 C40 Li5 157.9(3) . .
C40 N40 C41 118.3(3) . .
C40 N40 C45 117.1(3) . .
C41 N40 C45 122.6(3) . .
C47 C41 N40 118.6(7) . .
C47 C41 C42 98.3(8) . .
N40 C41 C42 120.5(4) . .
C47 C41 C46A 83.2(7) . .
N40 C41 C46A 113.6(4) . .
C42 C41 C46A 115.8(5) . .
C47 C41 C47A 23.3(6) . .
N40 C41 C47A 105.1(4) . .
C42 C41 C47A 90.9(5) . .
C46A C41 C47A 106.3(5) . .
C47 C41 C46 106.2(8) . .
N40 C41 C46 106.3(5) . .
C42 C41 C46 105.7(6) . .
C46A C41 C46 23.7(4) . .
C47A C41 C46 129.5(6) . .
C47 C41 C42A 123.8(7) . .
N40 C41 C42A 107.7(4) . .
C42 C41 C42A 27.0(4) . .
C46A C41 C42A 106.5(5) . .
C47A C41 C42A 117.9(5) . .
C46 C41 C42A 88.5(5) . .
C43 C42 C41 116.6(7) . .
C43 C42 H42A 108.1 . .
C41 C42 H42A 108.1 . .
C43 C42 H42B 108.1 . .
C41 C42 H42B 108.1 . .
H42A C42 H42B 107.3 . .
C44 C43 C42 117.2(9) . .
C44 C43 H43A 108.0 . .
C42 C43 H43A 108.0 . .
C44 C43 H43B 108.0 . .
C42 C43 H43B 108.0 . .
H43A C43 H43B 107.2 . .
C43 C44 C45 124.2(8) . .
C43 C44 H44A 106.3 . .
C45 C44 H44A 106.3 . .
C43 C44 H44B 106.3 . .
C45 C44 H44B 106.3 . .
H44A C44 H44B 106.4 . .
C41 C47 H47A 109.5 . .
C41 C47 H47B 109.5 . .
C41 C47 H47C 109.5 . .
C41 C46 H46A 109.5 . .
C41 C46 H46B 109.5 . .
C41 C46 H46C 109.5 . .
C48 C45 N40 111.9(3) . .
C48 C45 C44A 115.0(4) . .
N40 C45 C44A 114.0(4) . .
C48 C45 C49 110.2(3) . .
N40 C45 C49 110.0(3) . .
C44A C45 C49 94.4(4) . .
C48 C45 C44 101.2(5) . .
N40 C45 C44 106.9(4) . .
C44A C45 C44 22.5(4) . .
C49 C45 C44 116.5(5) . .
C45 C48 H48A 109.5 . .
C45 C48 H48B 109.5 . .
H48A C48 H48B 109.5 . .
C45 C48 H48C 109.5 . .
H48A C48 H48C 109.5 . .
H48B C48 H48C 109.5 . .
C45 C49 H49A 109.3 . .
C45 C49 H49B 109.7 . .
H49A C49 H49B 109.5 . .
C45 C49 H49C 109.5 . .
H49A C49 H49C 109.5 . .
H49B C49 H49C 109.5 . .
C53 O50 C50 108.3(2) . .
C53 O50 Li1 128.5(2) . .
C50 O50 Li1 117.8(2) . .
O50 C50 C51 105.5(3) . .
O50 C50 H50A 110.6 . .
C51 C50 H50A 110.6 . .
O50 C50 H50B 110.6 . .
C51 C50 H50B 110.6 . .
H50A C50 H50B 108.8 . .
C50 C51 C52 102.7(3) . .
C50 C51 H51A 111.2 . .
C52 C51 H51A 111.2 . .
C50 C51 H51B 111.2 . .
C52 C51 H51B 111.2 . .
H51A C51 H51B 109.1 . .
C53 C52 C51 104.8(3) . .
C53 C52 H52A 110.8 . .
C51 C52 H52A 110.8 . .
C53 C52 H52B 110.8 . .
C51 C52 H52B 110.8 . .
H52A C52 H52B 108.9 . .
O50 C53 C52 107.4(3) . .
O50 C53 H53A 110.2 . .
C52 C53 H53A 110.2 . .
O50 C53 H53B 110.2 . .
C52 C53 H53B 110.2 . .
H53A C53 H53B 108.5 . .
C60 O60 C63 107.6(3) . .
C60 O60 Li4 125.4(3) . .
C63 O60 Li4 120.8(2) . .
O60 C60 C61A 108.4(4) . .
O60 C60 C61 102.9(4) . .
C61A C60 C61 22.0(4) . .
O60 C60 H60A 111.2 . .
C61A C60 H60A 89.6 . .
C61 C60 H60A 111.2 . .
O60 C60 H60B 111.2 . .
C61A C60 H60B 125.1 . .
C61 C60 H60B 111.2 . .
H60A C60 H60B 109.1 . .
C62 C61 C60 105.3(6) . .
C62 C61 H61A 110.7 . .
C60 C61 H61A 110.7 . .
C62 C61 H61B 110.7 . .
C60 C61 H61B 110.7 . .
H61A C61 H61B 108.8 . .
C61 C62 C63 106.5(6) . .
C61 C62 H62A 110.4 . .
C63 C62 H62A 110.4 . .
C61 C62 H62B 110.4 . .
C63 C62 H62B 110.4 . .
H62A C62 H62B 108.6 . .
C62A C63 O60 111.3(7) . .
C62A C63 C62 39.8(6) . .
O60 C63 C62 103.5(4) . .
C62A C63 H63A 133.4 . .
O60 C63 H63A 111.1 . .
C62 C63 H63A 111.1 . .
C62A C63 H63B 72.1 . .
O60 C63 H63B 111.1 . .
C62 C63 H63B 111.1 . .
H63A C63 H63B 109.0 . .
O10 Li1 O1 117.3(3) 2_665 .
O10 Li1 O31 122.3(2) 2_665 2_665
O1 Li1 O31 91.8(2) . 2_665
O10 Li1 O50 116.3(3) 2_665 .
O1 Li1 O50 99.8(2) . .
O31 Li1 O50 104.7(2) 2_665 .
O10 Li1 Li6 152.8(3) 2_665 .
O1 Li1 Li6 49.98(16) . .
O31 Li1 Li6 46.62(15) 2_665 .
O50 Li1 Li6 90.7(2) . .
O10 Li1 Li2 41.23(15) 2_665 2_665
O1 Li1 Li2 76.34(18) . 2_665
O31 Li1 Li2 131.7(2) 2_665 2_665
O50 Li1 Li2 123.3(2) . 2_665
Li6 Li1 Li2 121.6(2) . 2_665
O10 Li1 Li3 101.5(2) 2_665 2_665
O1 Li1 Li3 45.41(14) . 2_665
O31 Li1 Li3 63.81(17) 2_665 2_665
O50 Li1 Li3 138.9(2) . 2_665
Li6 Li1 Li3 51.72(16) . 2_665
Li2 Li1 Li3 75.68(17) 2_665 2_665
O10 Li1 Li4 55.51(15) 2_665 2_665
O1 Li1 Li4 88.33(19) . 2_665
O31 Li1 Li4 79.00(16) 2_665 2_665
O50 Li1 Li4 170.9(2) . 2_665
Li6 Li1 Li4 97.75(19) . 2_665
Li2 Li1 Li4 54.44(14) 2_665 2_665
Li3 Li1 Li4 50.22(13) 2_665 2_665
O2 Li2 O10 111.5(2) 2_665 .
O2 Li2 O21 112.7(2) 2_665 .
O10 Li2 O21 125.9(3) . .
O2 Li2 O3 100.4(2) 2_665 .
O10 Li2 O3 107.9(2) . .
O21 Li2 O3 93.2(2) . .
O2 Li2 C10 139.2(2) 2_665 .
O10 Li2 C10 27.77(11) . .
O21 Li2 C10 102.7(2) . .
O3 Li2 C10 97.03(18) . .
O2 Li2 Li5 114.8(3) 2_665 .
O10 Li2 Li5 130.0(2) . .
O21 Li2 Li5 46.89(16) . .
O3 Li2 Li5 46.28(15) . .
C10 Li2 Li5 103.9(2) . .
O2 Li2 C1 23.18(9) 2_665 2_665
O10 Li2 C1 100.94(19) . 2_665
O21 Li2 C1 130.9(2) . 2_665
O3 Li2 C1 84.62(17) . 2_665
C10 Li2 C1 126.31(18) . 2_665
Li5 Li2 C1 114.3(2) . 2_665
O2 Li2 Li1 75.22(17) 2_665 2_665
O10 Li2 Li1 40.87(14) . 2_665
O21 Li2 Li1 165.5(3) . 2_665
O3 Li2 Li1 97.34(19) . 2_665
C10 Li2 Li1 66.18(15) . 2_665
Li5 Li2 Li1 142.4(2) . 2_665
C1 Li2 Li1 60.44(14) 2_665 2_665
O2 Li2 Li3 40.11(14) 2_665 2_665
O10 Li2 Li3 151.4(2) . 2_665
O21 Li2 Li3 76.86(18) . 2_665
O3 Li2 Li3 85.2(2) . 2_665
C10 Li2 Li3 177.7(2) . 2_665
Li5 Li2 Li3 77.4(2) . 2_665
C1 Li2 Li3 54.06(13) 2_665 2_665
Li1 Li2 Li3 113.89(19) 2_665 2_665
O2 Li2 Li4 122.9(2) 2_665 .
O10 Li2 Li4 68.24(17) . .
O21 Li2 Li4 109.7(2) . .
O3 Li2 Li4 40.61(13) . .
C10 Li2 Li4 57.68(14) . .
Li5 Li2 Li4 71.56(18) . .
C1 Li2 Li4 100.04(17) 2_665 .
Li1 Li2 Li4 73.07(16) 2_665 .
Li3 Li2 Li4 124.6(2) 2_665 .
O2 Li3 O20 113.9(3) . 2_665
O2 Li3 O30 130.0(3) . .
O20 Li3 O30 105.5(2) 2_665 .
O2 Li3 O1 98.1(2) . 2_665
O20 Li3 O1 92.4(2) 2_665 2_665
O30 Li3 O1 110.0(3) . 2_665
O2 Li3 Li6 137.0(2) . 2_665
O20 Li3 Li6 50.30(17) 2_665 2_665
O30 Li3 Li6 91.9(2) . 2_665
O1 Li3 Li6 51.47(16) 2_665 2_665
O2 Li3 C1 27.69(10) . .
O20 Li3 C1 140.5(3) 2_665 .
O30 Li3 C1 111.3(2) . .
O1 Li3 C1 88.20(17) 2_665 .
Li6 Li3 C1 139.0(2) 2_665 .
O2 Li3 C30 156.8(2) . .
O20 Li3 C30 85.75(18) 2_665 .
O30 Li3 C30 27.10(11) . .
O1 Li3 C30 92.9(2) 2_665 .
Li6 Li3 C30 64.85(17) 2_665 .
C1 Li3 C30 133.6(2) . .
O2 Li3 Li4 91.1(2) . .
O20 Li3 Li4 148.1(2) 2_665 .
O30 Li3 Li4 43.26(14) . .
O1 Li3 Li4 103.8(2) 2_665 .
Li6 Li3 Li4 122.4(3) 2_665 .
C1 Li3 Li4 68.34(15) . .
C30 Li3 Li4 66.43(16) . .
O2 Li3 Li2 40.48(14) . 2_665
O20 Li3 Li2 81.75(19) 2_665 2_665
O30 Li3 Li2 170.5(3) . 2_665
O1 Li3 Li2 75.32(16) 2_665 2_665
Li6 Li3 Li2 97.5(2) 2_665 2_665
C1 Li3 Li2 60.29(14) . 2_665
C30 Li3 Li2 162.4(2) . 2_665
Li4 Li3 Li2 128.6(2) . 2_665
O2 Li3 Li1 122.2(2) . 2_665
O20 Li3 Li1 106.6(2) 2_665 2_665
O30 Li3 Li1 70.49(19) . 2_665
O1 Li3 Li1 39.71(13) 2_665 2_665
Li6 Li3 Li1 56.51(18) 2_665 2_665
C1 Li3 Li1 98.85(18) . 2_665
C30 Li3 Li1 58.19(15) . 2_665
Li4 Li3 Li1 72.60(17) . 2_665
Li2 Li3 Li1 113.85(19) 2_665 2_665
O2 Li3 Li5 86.69(18) . 2_665
O20 Li3 Li5 61.00(15) 2_665 2_665
O30 Li3 Li5 140.8(3) . 2_665
O1 Li3 Li5 41.64(13) 2_665 2_665
Li6 Li3 Li5 50.30(16) 2_665 2_665
C1 Li3 Li5 96.34(16) . 2_665
C30 Li3 Li5 114.60(19) . 2_665
Li4 Li3 Li5 144.2(2) . 2_665
Li2 Li3 Li5 48.11(15) 2_665 2_665
Li1 Li3 Li5 78.49(17) 2_665 2_665
O11 Li4 O30 118.1(3) . .
O11 Li4 O60 104.9(2) . .
O30 Li4 O60 110.7(2) . .
O11 Li4 O3 109.8(2) . .
O30 Li4 O3 109.4(2) . .
O60 Li4 O3 102.8(2) . .
O11 Li4 C10 23.76(10) . .
O30 Li4 C10 105.7(2) . .
O60 Li4 C10 128.4(2) . .
O3 Li4 C10 97.93(19) . .
O11 Li4 Li3 136.5(2) . .
O30 Li4 Li3 43.60(14) . .
O60 Li4 Li3 118.4(2) . .
O3 Li4 Li3 65.83(17) . .
C10 Li4 Li3 113.2(2) . .
O11 Li4 Li2 72.48(18) . .
O30 Li4 Li2 108.2(2) . .
O60 Li4 Li2 136.3(2) . .
O3 Li4 Li2 44.44(14) . .
C10 Li4 Li2 54.80(14) . .
Li3 Li4 Li2 78.64(17) . .
O11 Li4 Li5 88.3(2) . .
O30 Li4 Li5 141.1(2) . .
O60 Li4 Li5 86.6(2) . .
O3 Li4 Li5 31.76(13) . .
C10 Li4 Li5 87.16(16) . .
Li3 Li4 Li5 97.54(18) . .
Li2 Li4 Li5 50.09(14) . .
O11 Li4 Li1 79.43(18) . 2_665
O30 Li4 Li1 60.30(15) . 2_665
O60 Li4 Li1 170.8(2) . 2_665
O3 Li4 Li1 82.91(17) . 2_665
C10 Li4 Li1 56.64(13) . 2_665
Li3 Li4 Li1 57.18(16) . 2_665
Li2 Li4 Li1 52.49(13) . 2_665
Li5 Li4 Li1 101.69(16) . 2_665
O40 Li5 O3 128.8(3) . .
O40 Li5 O21 131.9(3) . .
O3 Li5 O21 97.4(2) . .
O40 Li5 O1 112.6(3) . .
O3 Li5 O1 61.02(15) . .
O21 Li5 O1 100.3(2) . .
O40 Li5 C1 120.7(3) . .
O3 Li5 C1 31.07(11) . .
O21 Li5 C1 105.7(2) . .
O1 Li5 C1 30.82(10) . .
O40 Li5 C40 27.85(12) . .
O3 Li5 C40 146.1(3) . .
O21 Li5 C40 114.6(2) . .
O1 Li5 C40 100.7(2) . .
C1 Li5 C40 122.6(3) . .
O40 Li5 O41 55.08(16) . .
O3 Li5 O41 141.0(3) . .
O21 Li5 O41 99.1(2) . .
O1 Li5 O41 81.32(19) . .
C1 Li5 O41 110.0(2) . .
C40 Li5 O41 27.74(10) . .
O40 Li5 Li2 168.3(3) . .
O3 Li5 Li2 50.73(16) . .
O21 Li5 Li2 46.71(16) . .
O1 Li5 Li2 77.95(18) . .
C1 Li5 Li2 65.62(17) . .
C40 Li5 Li2 159.4(2) . .
O41 Li5 Li2 134.3(2) . .
O40 Li5 Li6 91.5(3) . .
O3 Li5 Li6 107.7(2) . .
O21 Li5 Li6 85.3(2) . .
O1 Li5 Li6 47.72(15) . .
C1 Li5 Li6 78.52(19) . .
C40 Li5 Li6 66.46(18) . .
O41 Li5 Li6 39.62(13) . .
Li2 Li5 Li6 99.6(2) . .
O40 Li5 C20 120.3(2) . .
O3 Li5 C20 110.4(2) . .
O21 Li5 C20 25.24(11) . .
O1 Li5 C20 87.75(18) . .
C1 Li5 C20 105.31(19) . .
C40 Li5 C20 95.98(19) . .
O41 Li5 C20 75.54(16) . .
Li2 Li5 C20 63.46(16) . .
Li6 Li5 C20 61.10(17) . .
O40 Li5 Li4 114.4(2) . .
O3 Li5 Li4 31.60(14) . .
O21 Li5 Li4 97.7(2) . .
O1 Li5 Li4 92.19(17) . .
C1 Li5 Li4 61.51(15) . .
C40 Li5 Li4 142.0(2) . .
O41 Li5 Li4 162.8(2) . .
Li2 Li5 Li4 58.35(16) . .
Li6 Li5 Li4 139.3(2) . .
C20 Li5 Li4 120.3(2) . .
O40 Li5 Li3 137.1(3) . 2_665
O3 Li5 Li3 72.04(17) . 2_665
O21 Li5 Li3 62.35(16) . 2_665
O1 Li5 Li3 38.06(12) . 2_665
C1 Li5 Li3 54.82(13) . 2_665
C40 Li5 Li3 112.4(2) . 2_665
O41 Li5 Li3 84.89(17) . 2_665
Li2 Li5 Li3 54.46(16) . 2_665
Li6 Li5 Li3 46.06(15) . 2_665
C20 Li5 Li3 51.71(13) . 2_665
Li4 Li5 Li3 99.84(16) . 2_665
O41 Li6 O31 134.6(3) . 2_665
O41 Li6 O20 111.1(3) . .
O31 Li6 O20 105.0(2) 2_665 .
O41 Li6 O1 114.3(2) . .
O31 Li6 O1 88.9(2) 2_665 .
O20 Li6 O1 94.2(2) . .
O41 Li6 Li3 148.9(3) . 2_665
O31 Li6 Li3 76.53(19) 2_665 2_665
O20 Li6 Li3 48.10(16) . 2_665
O1 Li6 Li3 55.71(16) . 2_665
O41 Li6 Li1 125.6(3) . .
O31 Li6 Li1 46.94(15) 2_665 .
O20 Li6 Li1 119.6(2) . .
O1 Li6 Li1 46.52(15) . .
Li3 Li6 Li1 71.77(19) 2_665 .
O41 Li6 Li5 68.46(19) . .
O31 Li6 Li5 146.2(3) 2_665 .
O20 Li6 Li5 80.2(2) . .
O1 Li6 Li5 57.38(16) . .
Li3 Li6 Li5 83.6(2) 2_665 .
Li1 Li6 Li5 101.0(2) . .
O41 Li6 C20 89.5(2) . .
O31 Li6 C20 129.6(2) 2_665 .
O20 Li6 C20 24.62(10) . .
O1 Li6 C20 92.8(2) . .
Li3 Li6 C20 63.70(17) 2_665 .
Li1 Li6 C20 132.6(2) . .
Li5 Li6 C20 59.76(17) . .
O41 Li6 C30 149.6(3) . 2_665
O31 Li6 C30 24.23(10) 2_665 2_665
O20 Li6 C30 80.83(17) . 2_665
O1 Li6 C30 91.67(17) . 2_665
Li3 Li6 C30 59.31(15) 2_665 2_665
Li1 Li6 C30 61.56(14) . 2_665
Li5 Li6 C30 142.0(2) . 2_665
C20 Li6 C30 105.44(18) . 2_665
O70C O70C H70A 112.3 2_656 .
O70C O70C H73A 111.9 2_656 .
H70A O70C H73A 133.3 . .
C70 O70 C73 98.4(12) . .
C70 O70 C71 49.6(8) . .
C73 O70 C71 74.8(10) . .
O70 C70 C71 85.1(12) . .
O70 C70 H70A 91.5 . .
C71 C70 H70A 119.3 . .
O70 C70 H70B 123.3 . .
C71 C70 H70B 118.4 . .
H70A C70 H70B 113.6 . .
C72 C71 C70 112.0(12) . .
C72 C71 O70 88.5(11) . .
C70 C71 O70 45.3(7) . .
C72 C71 H71A 109.2 . .
C70 C71 H71A 109.2 . .
O70 C71 H71A 82.4 . .
C72 C71 H71B 109.2 . .
C70 C71 H71B 109.2 . .
O70 C71 H71B 154.1 . .
H71A C71 H71B 107.9 . .
C71 C72 C73 88.5(11) . .
C71 C72 H72A 113.9 . .
C73 C72 H72A 113.9 . .
C71 C72 H72B 113.9 . .
C73 C72 H72B 113.9 . .
H72A C72 H72B 111.1 . .
O70 C73 C72 107.0(13) . .
O70 C73 H73A 105.4 . .
C72 C73 H73A 117.0 . .
O70 C73 H73B 107.7 . .
C72 C73 H73B 107.5 . .
H73A C73 H73B 111.8 . .
C80 O80 C83 103.6(8) . .
O80 C80 C81 107.2(9) . .
O80 C80 H80A 110.3 . .
C81 C80 H80A 110.3 . .
O80 C80 H80B 110.3 . .
C81 C80 H80B 110.3 . .
H80A C80 H80B 108.5 . .
C82 C81 C80 108.5(10) . .
C82 C81 H81A 110.0 . .
C80 C81 H81A 110.0 . .
C82 C81 H81B 110.0 . .
C80 C81 H81B 110.0 . .
H81A C81 H81B 108.4 . .
C81 C82 C83 102.1(9) . .
C81 C82 H82A 111.4 . .
C83 C82 H82A 111.4 . .
C81 C82 H82B 111.4 . .
C83 C82 H82B 111.4 . .
H82A C82 H82B 109.2 . .
O80 C83 C82 106.9(8) . .
O80 C83 H83A 110.3 . .
C82 C83 H83A 110.3 . .
O80 C83 H83B 110.3 . .
C82 C83 H83B 110.3 . .
H83A C83 H83B 108.6 . .
C80A O80A C83A 99.8(11) . .
O80A C83A C82A 109.0(10) . .
O80A C83A H83C 109.9 . .
C82A C83A H83C 109.9 . .
O80A C83A H83D 109.9 . .
C82A C83A H83D 109.9 . .
H83C C83A H83D 108.3 . .
C83A C82A C81A 98.8(11) . .
C83A C82A H82C 112.0 . .
C81A C82A H82C 112.0 . .
C83A C82A H82D 112.0 . .
C81A C82A H82D 112.0 . .
H82C C82A H82D 109.7 . .
C80A C81A C82A 101.2(13) . .
C80A C81A H81C 111.5 . .
C82A C81A H81C 111.5 . .
C80A C81A H81D 111.5 . .
C82A C81A H81D 111.5 . .
H81C C81A H81D 109.3 . .
O80A C80A C81A 109.2(15) . .
O80A C80A H80C 109.8 . .
C81A C80A H80C 109.8 . .
O80A C80A H80D 109.8 . .
C81A C80A H80D 109.8 . .
H80C C80A H80D 108.3 . .
C73A O70A C70A 111.7(11) . .
O70A C70A C71A 108.6(9) . .
O70A C70A H70A 85.0 . .
C71A C70A H70A 89.0 . .
O70A C70A H70B 151.0 . .
C71A C70A H70B 99.6 . .
H70A C70A H70B 89.2 . .
O70A C70A H70C 110.0 . .
C71A C70A H70C 110.0 . .
H70A C70A H70C 41.1 . .
H70B C70A H70C 52.1 . .
O70A C70A H70D 110.0 . .
C71A C70A H70D 110.0 . .
H70A C70A H70D 149.3 . .
H70B C70A H70D 64.5 . .
H70C C70A H70D 108.4 . .
C72A C71A C70A 94.7(9) . .
C72A C71A H71C 112.8 . .
C70A C71A H71C 112.8 . .
C72A C71A H71D 112.8 . .
C70A C71A H71D 112.8 . .
H71C C71A H71D 110.2 . .
C73A C72A C71A 114.7(10) . .
C73A C72A H72C 108.6 . .
C71A C72A H72C 108.6 . .
C73A C72A H72D 108.6 . .
C71A C72A H72D 108.6 . .
H72C C72A H72D 107.6 . .
O70A C73A C72A 93.9(10) . .
O70A C73A H73A 79.5 . .
C72A C73A H73A 116.4 . .
O70A C73A H73B 90.2 . .
C72A C73A H73B 119.9 . .
H73A C73A H73B 123.2 . .
O70A C73A H73C 112.9 . .
C72A C73A H73C 112.9 . .
H73A C73A H73C 127.9 . .
H73B C73A H73C 22.9 . .
O70A C73A H73D 112.9 . .
C72A C73A H73D 112.9 . .
H73A C73A H73D 33.5 . .
H73B C73A H73D 120.0 . .
H73C C73A H73D 110.4 . .
C63 C62A C61A 108.3(10) . .
C63 C62A H62C 110.0 . .
C61A C62A H62C 110.0 . .
C63 C62A H62D 110.0 . .
C61A C62A H62D 110.0 . .
H62C C62A H62D 108.4 . .
C60 C61A C62A 101.8(7) . .
C60 C61A H61C 111.4 . .
C62A C61A H61C 111.4 . .
C60 C61A H61D 111.4 . .
C62A C61A H61D 111.4 . .
H61C C61A H61D 109.3 . .
C13A C12A C11 118.7(6) . .
C13A C12A H12C 107.6 . .
C11 C12A H12C 107.6 . .
C13A C12A H12D 107.6 . .
C11 C12A H12D 107.6 . .
H12C C12A H12D 107.1 . .
C14A C13A C12A 105.6(8) . .
C14A C13A H13C 110.6 . .
C12A C13A H13C 110.6 . .
C14A C13A H13D 110.6 . .
C12A C13A H13D 110.6 . .
H13C C13A H13D 108.8 . .
C13A C14A C15 118.0(7) . .
C13A C14A H14C 107.8 . .
C15 C14A H14C 107.8 . .
C13A C14A H14D 107.8 . .
C15 C14A H14D 107.8 . .
H14C C14A H14D 107.1 . .
C23A C22A C21A 108.3(8) . .
C23A C22A H22C 110.0 . .
C21A C22A H22C 110.0 . .
C23A C22A H22D 110.0 . .
C21A C22A H22D 110.0 . .
H22C C22A H22D 108.4 . .
C26A C21A C27A 111.8(7) . .
C26A C21A N20 101.3(7) . .
C27A C21A N20 116.8(6) . .
C26A C21A C22A 114.9(7) . .
C27A C21A C22A 98.5(7) . .
N20 C21A C22A 114.2(6) . .
C21A C26A H26D 109.5 . .
C21A C26A H26E 109.5 . .
H26D C26A H26E 109.5 . .
C21A C26A H26F 109.5 . .
H26D C26A H26F 109.5 . .
H26E C26A H26F 109.5 . .
C21A C27A H27D 109.5 . .
C21A C27A H27E 109.5 . .
H27D C27A H27E 109.5 . .
C21A C27A H27F 109.5 . .
H27D C27A H27F 109.5 . .
H27E C27A H27F 109.5 . .
C25 C24A C23A 111.4(6) . .
C25 C24A H24C 109.3 . .
C23A C24A H24C 109.3 . .
C25 C24A H24D 109.3 . .
C23A C24A H24D 109.3 . .
H24C C24A H24D 108.0 . .
C22A C23A C24A 94.3(8) . .
C22A C23A H23C 112.9 . .
C24A C23A H23C 112.9 . .
C22A C23A H23D 112.9 . .
C24A C23A H23D 112.9 . .
H23C C23A H23D 110.3 . .
C43A C42A C41 116.6(6) . .
C43A C42A H42C 108.1 . .
C41 C42A H42C 108.1 . .
C43A C42A H42D 108.1 . .
C41 C42A H42D 108.1 . .
H42C C42A H42D 107.3 . .
C44A C43A C42A 109.7(6) . .
C44A C43A H43C 109.7 . .
C42A C43A H43C 109.7 . .
C44A C43A H43D 109.7 . .
C42A C43A H43D 109.7 . .
H43C C43A H43D 108.2 . .
C43A C44A C45 112.7(6) . .
C43A C44A H44C 109.0 . .
C45 C44A H44C 109.0 . .
C43A C44A H44D 109.0 . .
C45 C44A H44D 109.0 . .
H44C C44A H44D 107.8 . .
C41 C46A H46D 109.5 . .
C41 C46A H46E 109.5 . .
H46D C46A H46E 109.5 . .
C41 C46A H46F 109.5 . .
H46D C46A H46F 109.5 . .
H46E C46A H46F 109.5 . .
C41 C47A H47D 109.5 . .
C41 C47A H47E 109.5 . .
H47D C47A H47E 109.5 . .
C41 C47A H47F 109.5 . .
H47D C47A H47F 109.5 . .
H47E C47A H47F 109.5 . .

loop_
_geom_bond_atom_site_label_1
_geom_bond_atom_site_label_2
_geom_bond_distance
_geom_bond_site_symmetry_2
C1 O2 1.269(3) .
C1 O3 1.290(3) .
C1 O1 1.292(3) .
C1 Li5 2.477(5) .
C1 Li3 2.597(5) .
C1 Li2 2.786(5) 2_665
O1 Li1 1.970(5) .
O1 Li6 2.080(5) .
O1 Li3 2.196(5) 2_665
O1 Li5 2.367(6) .
O2 Li3 1.908(5) .
O2 Li2 1.923(5) 2_665
O3 Li4 1.938(5) .
O3 Li5 1.947(5) .
O3 Li2 2.085(5) .
O10 C10 1.286(3) .
O10 Li1 1.911(5) 2_665
O10 Li2 1.925(5) .
O11 C10 1.244(3) .
O11 Li4 1.890(5) .
C10 N10 1.379(4) .
C10 Li2 2.624(6) .
C10 Li4 2.714(6) .
N10 C11 1.503(4) .
N10 C15 1.514(4) .
C11 C16 1.531(6) .
C11 C12 1.534(8) .
C11 C17 1.540(7) .
C11 C12A 1.624(9) .
C12 C13 1.531(11) .
C12 H12A 0.9900 .
C12 H12B 0.9900 .
C13 C14 1.524(11) .
C13 H13A 0.9900 .
C13 H13B 0.9900 .
C14 C15 1.554(8) .
C14 H14A 0.9900 .
C14 H14B 0.9900 .
C15 C18 1.521(5) .
C15 C19 1.521(5) .
C15 C14A 1.566(9) .
C16 H16A 0.9800 .
C16 H16B 0.9800 .
C16 H16C 0.9800 .
C17 H17A 0.9800 .
C17 H17B 0.9800 .
C17 H17C 0.9800 .
C18 H18A 0.9800 .
C18 H18B 0.9800 .
C18 H18C 0.9800 .
C19 H19A 0.9800 .
C19 H19B 0.9800 .
C19 H19C 0.9800 .
O20 C20 1.273(3) .
O20 Li3 1.911(5) 2_665
O20 Li6 1.975(6) .
O21 C20 1.273(3) .
O21 Li2 1.950(5) .
O21 Li5 1.956(6) .
C20 N20 1.361(4) .
C20 Li5 2.731(6) .
C20 Li6 2.767(6) .
N20 C25 1.482(4) .
N20 C21 1.507(6) .
N20 C21A 1.562(8) .
C21 C22 1.511(8) .
C21 C27 1.540(9) .
C21 C26 1.544(8) .
C22 C23 1.722(10) .
C22 H22A 0.9900 .
C22 H22B 0.9900 .
C23 C24 1.375(10) .
C23 H23A 0.9900 .
C23 H23B 0.9900 .
C24 C25 1.598(7) .
C24 H24A 0.9900 .
C24 H24B 0.9900 .
C26 H26A 0.9800 .
C26 H26B 0.9800 .
C26 H26C 0.9800 .
C27 H27A 0.9800 .
C27 H27B 0.9800 .
C27 H27C 0.9800 .
C25 C24A 1.482(9) .
C25 C28 1.488(5) .
C25 C29 1.547(5) .
C28 H28A 0.9800 .
C28 H28B 0.9800 .
C28 H28C 0.9800 .
C29 H29A 0.9800 .
C29 H29B 0.9800 .
C29 H29C 0.9800 .
O30 C30 1.270(3) .
O30 Li4 1.929(5) .
O30 Li3 1.941(5) .
O31 C30 1.274(3) .
O31 Li6 1.965(5) 2_665
O31 Li1 1.975(5) 2_665
C30 N30 1.383(3) .
C30 Li3 2.639(6) .
C30 Li6 2.778(5) 2_665
N30 C35 1.512(4) .
N30 C31 1.517(4) .
C31 C36 1.529(4) .
C31 C32 1.537(4) .
C31 C37 1.538(4) .
C32 C33 1.508(6) .
C32 H32A 0.9900 .
C32 H32B 0.9900 .
C33 C34 1.513(6) .
C33 H33A 0.9900 .
C33 H33B 0.9900 .
C34 C35 1.537(4) .
C34 H34A 0.9900 .
C34 H34B 0.9900 .
C35 C38 1.522(5) .
C35 C39 1.531(4) .
C36 H36A 0.9800 .
C36 H36B 0.9800 .
C36 H36C 0.9800 .
C37 H37A 0.9800 .
C37 H37B 0.9800 .
C37 H37C 0.9800 .
C38 H38A 0.9800 .
C38 H38B 0.9800 .
C38 H38C 0.9800 .
C39 H39A 0.9800 .
C39 H39B 0.9800 .
C39 H39C 0.9800 .
O40 C40 1.262(4) .
O40 Li5 1.857(5) .
O41 C40 1.254(4) .
O41 Li6 1.821(5) .
O41 Li5 2.655(6) .
C40 N40 1.391(4) .
C40 Li5 2.559(6) .
N40 C41 1.500(4) .
N40 C45 1.504(4) .
C41 C47 1.484(15) .
C41 C42 1.502(9) .
C41 C46A 1.553(8) .
C41 C47A 1.558(8) .
C41 C46 1.571(11) .
C41 C42A 1.579(8) .
C42 C43 1.431(12) .
C42 H42A 0.9900 .
C42 H42B 0.9900 .
C43 C44 1.340(14) .
C43 H43A 0.9900 .
C43 H43B 0.9900 .
C44 C45 1.626(11) .
C44 H44A 0.9900 .
C44 H44B 0.9900 .
C47 H47A 0.9800 .
C47 H47B 0.9800 .
C47 H47C 0.9800 .
C46 H46A 0.9800 .
C46 H46B 0.9800 .
C46 H46C 0.9800 .
C45 C48 1.500(5) .
C45 C44A 1.510(7) .
C45 C49 1.522(6) .
C48 H48A 0.9800 .
C48 H48B 0.9800 .
C48 H48C 0.9800 .
C49 H49A 0.9800 .
C49 H49B 0.9800 .
C49 H49C 0.9800 .
O50 C53 1.429(4) .
O50 C50 1.452(4) .
O50 Li1 1.991(5) .
C50 C51 1.493(5) .
C50 H50A 0.9900 .
C50 H50B 0.9900 .
C51 C52 1.505(6) .
C51 H51A 0.9900 .
C51 H51B 0.9900 .
C52 C53 1.502(5) .
C52 H52A 0.9900 .
C52 H52B 0.9900 .
C53 H53A 0.9900 .
C53 H53B 0.9900 .
O60 C60 1.411(4) .
O60 C63 1.436(5) .
O60 Li4 1.931(5) .
C60 C61A 1.462(9) .
C60 C61 1.556(10) .
C60 H60A 0.9900 .
C60 H60B 0.9900 .
C61 C62 1.451(12) .
C61 H61A 0.9900 .
C61 H61B 0.9900 .
C62 C63 1.457(8) .
C62 H62A 0.9900 .
C62 H62B 0.9900 .
C63 C62A 1.301(13) .
C63 H63A 0.9900 .
C63 H63B 0.9900 .
Li1 O10 1.911(5) 2_665
Li1 O31 1.975(5) 2_665
Li1 Li6 2.698(7) .
Li1 Li2 2.893(6) 2_665
Li1 Li3 3.073(7) 2_665
Li1 Li4 3.489(6) 2_665
Li2 O2 1.923(5) 2_665
Li2 Li5 2.674(7) .
Li2 C1 2.786(5) 2_665
Li2 Li1 2.893(6) 2_665
Li2 Li3 2.922(7) 2_665
Li2 Li4 2.967(6) .
Li3 O20 1.911(5) 2_665
Li3 O1 2.196(5) 2_665
Li3 Li6 2.540(7) 2_665
Li3 Li4 2.810(6) .
Li3 Li2 2.922(7) 2_665
Li3 Li1 3.073(7) 2_665
Li3 Li5 3.505(7) 2_665
Li4 Li5 3.306(7) .
Li4 Li1 3.489(6) 2_665
Li5 Li6 2.714(7) .
Li5 Li3 3.505(7) 2_665
Li6 O31 1.965(5) 2_665
Li6 Li3 2.540(7) 2_665
Li6 C30 2.778(5) 2_665
O70C O70C 1.59(3) 2_656
O70C H70A 0.7888 .
O70C H73A 1.1462 .
O70 C70 1.367(15) .
O70 C73 1.392(16) .
O70 C71 1.92(2) .
C70 C71 1.466(14) .
C70 H70A 0.9900 .
C70 H70B 0.9900 .
C71 C72 1.409(14) .
C71 H71A 0.9900 .
C71 H71B 0.9900 .
C72 C73 1.530(14) .
C72 H72A 0.9900 .
C72 H72B 0.9900 .
C73 H73A 0.9900 .
C73 H73B 0.9900 .
O80 C80 1.441(11) .
O80 C83 1.468(11) .
C80 C81 1.479(12) .
C80 H80A 0.9900 .
C80 H80B 0.9900 .
C81 C82 1.365(13) .
C81 H81A 0.9900 .
C81 H81B 0.9900 .
C82 C83 1.497(12) .
C82 H82A 0.9900 .
C82 H82B 0.9900 .
C83 H83A 0.9900 .
C83 H83B 0.9900 .
O80A C80A 1.332(15) .
O80A C83A 1.496(14) .
C83A C82A 1.519(15) .
C83A H83C 0.9900 .
C83A H83D 0.9900 .
C82A C81A 1.533(16) .
C82A H82C 0.9900 .
C82A H82D 0.9900 .
C81A C80A 1.422(16) .
C81A H81C 0.9900 .
C81A H81D 0.9900 .
C80A H80C 0.9900 .
C80A H80D 0.9900 .
O70A C73A 1.416(14) .
O70A C70A 1.445(14) .
C70A C71A 1.521(13) .
C70A H70A 1.2649 .
C70A H70B 1.0864 .
C70A H70C 0.9900 .
C70A H70D 0.9900 .
C71A C72A 1.493(14) .
C71A H71C 0.9900 .
C71A H71D 0.9900 .
C72A C73A 1.476(13) .
C72A H72C 0.9900 .
C72A H72D 0.9900 .
C73A H73A 1.1320 .
C73A H73B 0.7183 .
C73A H73C 0.9900 .
C73A H73D 0.9900 .
C62A C61A 1.552(15) .
C62A H62C 0.9900 .
C62A H62D 0.9900 .
C61A H61C 0.9900 .
C61A H61D 0.9900 .
C12A C13A 1.527(12) .
C12A H12C 0.9900 .
C12A H12D 0.9900 .
C13A C14A 1.439(13) .
C13A H13C 0.9900 .
C13A H13D 0.9900 .
C14A H14C 0.9900 .
C14A H14D 0.9900 .
C22A C23A 1.503(14) .
C22A C21A 1.565(13) .
C22A H22C 0.9900 .
C22A H22D 0.9900 .
C21A C26A 1.509(13) .
C21A C27A 1.544(12) .
C26A H26D 0.9800 .
C26A H26E 0.9800 .
C26A H26F 0.9800 .
C27A H27D 0.9800 .
C27A H27E 0.9800 .
C27A H27F 0.9800 .
C24A C23A 1.674(13) .
C24A H24C 0.9900 .
C24A H24D 0.9900 .
C23A H23C 0.9900 .
C23A H23D 0.9900 .
C42A C43A 1.495(10) .
C42A H42C 0.9900 .
C42A H42D 0.9900 .
C43A C44A 1.438(11) .
C43A H43C 0.9900 .
C43A H43D 0.9900 .
C44A H44C 0.9900 .
C44A H44D 0.9900 .
C46A H46D 0.9800 .
C46A H46E 0.9800 .
C46A H46F 0.9800 .
C47A H47D 0.9800 .
C47A H47E 0.9800 .
C47A H47F 0.9800 .

loop_
_geom_torsion_atom_site_label_1
_geom_torsion_atom_site_label_2
_geom_torsion_atom_site_label_3
_geom_torsion_atom_site_label_4
_geom_torsion
_geom_torsion_site_symmetry_1
_geom_torsion_site_symmetry_4
O2 C1 O1 Li1 11.8(4) . .
O3 C1 O1 Li1 -170.1(2) . .
Li5 C1 O1 Li1 -153.9(2) . .
Li3 C1 O1 Li1 60.1(6) . .
Li2 C1 O1 Li1 33.8(2) 2_665 .
O2 C1 O1 Li6 171.5(4) . .
O3 C1 O1 Li6 -10.4(6) . .
Li5 C1 O1 Li6 5.8(5) . .
Li3 C1 O1 Li6 -140.2(5) . .
Li2 C1 O1 Li6 -166.4(5) 2_665 .
O2 C1 O1 Li3 -97.1(3) . 2_665
O3 C1 O1 Li3 81.0(3) . 2_665
Li5 C1 O1 Li3 97.2(2) . 2_665
Li3 C1 O1 Li3 -48.8(6) . 2_665
Li2 C1 O1 Li3 -75.0(2) 2_665 2_665
O2 C1 O1 Li5 165.7(3) . .
O3 C1 O1 Li5 -16.2(2) . .
Li3 C1 O1 Li5 -146.0(5) . .
Li2 C1 O1 Li5 -172.23(19) 2_665 .
O3 C1 O2 Li3 -26.3(3) . .
O1 C1 O2 Li3 151.9(2) . .
Li5 C1 O2 Li3 -81.0(9) . .
Li2 C1 O2 Li3 112.8(3) 2_665 .
O3 C1 O2 Li2 -139.0(3) . 2_665
O1 C1 O2 Li2 39.1(4) . 2_665
Li5 C1 O2 Li2 166.2(8) . 2_665
Li3 C1 O2 Li2 -112.8(3) . 2_665
O2 C1 O3 Li4 -12.0(5) . .
O1 C1 O3 Li4 169.8(3) . .
Li5 C1 O3 Li4 150.2(4) . .
Li3 C1 O3 Li4 -30.4(3) . .
Li2 C1 O3 Li4 -52.0(5) 2_665 .
O2 C1 O3 Li5 -162.2(3) . .
O1 C1 O3 Li5 19.6(3) . .
Li3 C1 O3 Li5 179.5(2) . .
Li2 C1 O3 Li5 157.8(3) 2_665 .
O2 C1 O3 Li2 112.5(2) . .
O1 C1 O3 Li2 -65.7(3) . .
Li5 C1 O3 Li2 -85.3(2) . .
Li3 C1 O3 Li2 94.17(19) . .
Li2 C1 O3 Li2 72.5(4) 2_665 .
Li4 O11 C10 O10 4.5(4) . .
Li4 O11 C10 N10 -177.4(3) . .
Li4 O11 C10 Li2 42.3(3) . .
Li1 O10 C10 O11 -68.1(5) 2_665 .
Li2 O10 C10 O11 61.0(3) . .
Li1 O10 C10 N10 113.9(4) 2_665 .
Li2 O10 C10 N10 -117.0(3) . .
Li1 O10 C10 Li2 -129.1(5) 2_665 .
Li1 O10 C10 Li4 -65.3(4) 2_665 .
Li2 O10 C10 Li4 63.8(2) . .
O11 C10 N10 C11 165.0(3) . .
O10 C10 N10 C11 -16.9(4) . .
Li2 C10 N10 C11 -69.4(4) . .
Li4 C10 N10 C11 160.9(5) . .
O11 C10 N10 C15 7.0(4) . .
O10 C10 N10 C15 -174.9(3) . .
Li2 C10 N10 C15 132.6(3) . .
Li4 C10 N10 C15 2.9(7) . .
C10 N10 C11 C16 -64.5(4) . .
C15 N10 C11 C16 92.0(4) . .
C10 N10 C11 C12 159.5(4) . .
C15 N10 C11 C12 -44.0(5) . .
C10 N10 C11 C17 57.5(4) . .
C15 N10 C11 C17 -146.0(3) . .
C10 N10 C11 C12A -171.8(4) . .
C15 N10 C11 C12A -15.3(5) . .
N10 C11 C12 C13 56.2(7) . .
C16 C11 C12 C13 -73.6(7) . .
C17 C11 C12 C13 171.0(6) . .
C12A C11 C12 C13 -41.7(9) . .
C11 C12 C13 C14 -69.1(7) . .
C12 C13 C14 C15 68.0(8) . .
C10 N10 C15 C18 -58.6(4) . .
C11 N10 C15 C18 144.6(3) . .
C10 N10 C15 C19 64.4(4) . .
C11 N10 C15 C19 -92.4(4) . .
C10 N10 C15 C14 -164.3(4) . .
C11 N10 C15 C14 39.0(5) . .
C10 N10 C15 C14A 174.6(5) . .
C11 N10 C15 C14A 17.8(6) . .
C13 C14 C15 N10 -49.8(7) . .
C13 C14 C15 C18 -164.9(6) . .
C13 C14 C15 C19 76.5(7) . .
C13 C14 C15 C14A 64.6(13) . .
Li2 O21 C20 O20 50.5(4) . .
Li5 O21 C20 O20 -50.9(3) . .
Li2 O21 C20 N20 -129.1(3) . .
Li5 O21 C20 N20 129.5(3) . .
Li2 O21 C20 Li5 101.4(3) . .
Li2 O21 C20 Li6 85.7(3) . .
Li5 O21 C20 Li6 -15.8(2) . .
Li3 O20 C20 O21 -34.5(4) 2_665 .
Li6 O20 C20 O21 61.7(3) . .
Li3 O20 C20 N20 145.2(3) 2_665 .
Li6 O20 C20 N20 -118.7(3) . .
Li3 O20 C20 Li5 -65.1(3) 2_665 .
Li6 O20 C20 Li5 31.0(2) . .
Li3 O20 C20 Li6 -96.1(3) 2_665 .
O21 C20 N20 C25 -16.7(4) . .
O20 C20 N20 C25 163.7(3) . .
Li5 C20 N20 C25 31.0(5) . .
Li6 C20 N20 C25 116.1(3) . .
O21 C20 N20 C21 146.8(4) . .
O20 C20 N20 C21 -32.8(5) . .
Li5 C20 N20 C21 -165.4(4) . .
Li6 C20 N20 C21 -80.4(4) . .
O21 C20 N20 C21A 173.7(4) . .
O20 C20 N20 C21A -5.9(6) . .
Li5 C20 N20 C21A -138.5(5) . .
Li6 C20 N20 C21A -53.5(5) . .
C20 N20 C21 C22 -156.6(4) . .
C25 N20 C21 C22 7.0(6) . .
C21A N20 C21 C22 96.8(10) . .
C20 N20 C21 C27 85.5(5) . .
C25 N20 C21 C27 -110.9(4) . .
C21A N20 C21 C27 -21.1(8) . .
C20 N20 C21 C26 -35.7(6) . .
C25 N20 C21 C26 127.8(4) . .
C21A N20 C21 C26 -142.4(12) . .
N20 C21 C22 C23 -48.8(7) . .
C27 C21 C22 C23 67.8(6) . .
C26 C21 C22 C23 -173.6(5) . .
C21 C22 C23 C24 31.3(8) . .
C22 C23 C24 C25 28.5(9) . .
C20 N20 C25 C24A -163.5(5) . .
C21 N20 C25 C24A 33.8(7) . .
C21A N20 C25 C24A 6.3(7) . .
C20 N20 C25 C28 81.9(4) . .
C21 N20 C25 C28 -80.8(4) . .
C21A N20 C25 C28 -108.3(5) . .
C20 N20 C25 C29 -40.1(4) . .
C21 N20 C25 C29 157.3(4) . .
C21A N20 C25 C29 129.7(5) . .
C20 N20 C25 C24 -150.1(4) . .
C21 N20 C25 C24 47.3(5) . .
C21A N20 C25 C24 19.7(6) . .
C23 C24 C25 C24A 73.2(16) . .
C23 C24 C25 N20 -67.9(7) . .
C23 C24 C25 C28 58.0(8) . .
C23 C24 C25 C29 178.0(6) . .
Li4 O30 C30 O31 -77.2(4) . .
Li3 O30 C30 O31 39.7(3) . .
Li4 O30 C30 N30 104.2(3) . .
Li3 O30 C30 N30 -138.9(3) . .
Li4 O30 C30 Li3 -116.9(3) . .
Li4 O30 C30 Li6 -112.9(3) . 2_665
Li3 O30 C30 Li6 4.0(2) . 2_665
Li6 O31 C30 O30 -65.2(3) 2_665 .
Li1 O31 C30 O30 35.3(4) 2_665 .
Li6 O31 C30 N30 113.4(3) 2_665 .
Li1 O31 C30 N30 -146.1(3) 2_665 .
Li6 O31 C30 Li3 -38.7(2) 2_665 .
Li1 O31 C30 Li3 61.8(2) 2_665 .
Li1 O31 C30 Li6 100.5(3) 2_665 2_665
O30 C30 N30 C35 -9.9(4) . .
O31 C30 N30 C35 171.5(2) . .
Li3 C30 N30 C35 -61.8(4) . .
Li6 C30 N30 C35 -142.2(3) 2_665 .
O30 C30 N30 C31 -169.3(2) . .
O31 C30 N30 C31 12.1(4) . .
Li3 C30 N30 C31 138.8(3) . .
Li6 C30 N30 C31 58.4(3) 2_665 .
C30 N30 C31 C36 -57.7(3) . .
C35 N30 C31 C36 144.0(3) . .
C30 N30 C31 C32 -174.1(2) . .
C35 N30 C31 C32 27.7(4) . .
C30 N30 C31 C37 65.1(3) . .
C35 N30 C31 C37 -93.2(3) . .
N30 C31 C32 C33 -45.5(4) . .
C36 C31 C32 C33 -166.4(3) . .
C37 C31 C32 C33 76.0(4) . .
C31 C32 C33 C34 62.5(4) . .
C32 C33 C34 C35 -62.3(4) . .
C30 N30 C35 C38 58.0(3) . .
C31 N30 C35 C38 -143.9(3) . .
C30 N30 C35 C39 -65.5(3) . .
C31 N30 C35 C39 92.6(3) . .
C30 N30 C35 C34 174.5(3) . .
C31 N30 C35 C34 -27.4(4) . .
C33 C34 C35 N30 45.0(4) . .
C33 C34 C35 C38 165.3(3) . .
C33 C34 C35 C39 -76.2(4) . .
Li6 O41 C40 O40 15.0(6) . .
Li5 O41 C40 O40 -12.1(3) . .
Li6 O41 C40 N40 -165.1(4) . .
Li5 O41 C40 N40 167.9(3) . .
Li6 O41 C40 Li5 27.1(5) . .
Li5 O40 C40 O41 17.5(4) . .
Li5 O40 C40 N40 -162.5(3) . .
O41 C40 N40 C41 -14.3(5) . .
O40 C40 N40 C41 165.6(3) . .
Li5 C40 N40 C41 132.2(6) . .
O41 C40 N40 C45 -178.7(3) . .
O40 C40 N40 C45 1.2(5) . .
Li5 C40 N40 C45 -32.2(9) . .
C40 N40 C41 C47 -45.0(8) . .
C45 N40 C41 C47 118.5(8) . .
C40 N40 C41 C42 -165.8(6) . .
C45 N40 C41 C42 -2.3(7) . .
C40 N40 C41 C46A 50.3(6) . .
C45 N40 C41 C46A -146.2(5) . .
C40 N40 C41 C47A -65.5(4) . .
C45 N40 C41 C47A 98.0(4) . .
C40 N40 C41 C46 74.3(6) . .
C45 N40 C41 C46 -122.2(5) . .
C40 N40 C41 C42A 168.0(4) . .
C45 N40 C41 C42A -28.5(6) . .
C47 C41 C42 C43 -118.6(10) . .
N40 C41 C42 C43 11.8(11) . .
C46A C41 C42 C43 155.0(8) . .
C47A C41 C42 C43 -96.4(9) . .
C46 C41 C42 C43 131.9(9) . .
C42A C41 C42 C43 79.6(12) . .
C41 C42 C43 C44 -31.7(14) . .
C42 C43 C44 C45 44.2(15) . .
C40 N40 C45 C48 62.9(4) . .
C41 N40 C45 C48 -100.8(4) . .
C40 N40 C45 C44A -164.4(4) . .
C41 N40 C45 C44A 31.9(6) . .
C40 N40 C45 C49 -59.8(4) . .
C41 N40 C45 C49 136.5(4) . .
C40 N40 C45 C44 172.8(5) . .
C41 N40 C45 C44 9.1(6) . .
C43 C44 C45 C48 86.0(11) . .
C43 C44 C45 N40 -31.2(12) . .
C43 C44 C45 C44A -144(2) . .
C43 C44 C45 C49 -154.6(9) . .
C53 O50 C50 C51 25.6(4) . .
Li1 O50 C50 C51 -178.1(3) . .
O50 C50 C51 C52 -33.8(4) . .
C50 C51 C52 C53 29.4(4) . .
C50 O50 C53 C52 -6.5(4) . .
Li1 O50 C53 C52 -159.5(3) . .
C51 C52 C53 O50 -14.8(4) . .
C63 O60 C60 C61A 8.8(6) . .
Li4 O60 C60 C61A 161.1(5) . .
C63 O60 C60 C61 30.9(6) . .
Li4 O60 C60 C61 -176.7(5) . .
O60 C60 C61 C62 -11.2(8) . .
C61A C60 C61 C62 96.1(17) . .
C60 C61 C62 C63 -11.9(9) . .
C60 O60 C63 C62A 1.8(9) . .
Li4 O60 C63 C62A -152.1(7) . .
C60 O60 C63 C62 -39.2(5) . .
Li4 O60 C63 C62 166.9(4) . .
C61 C62 C63 C62A -76.7(11) . .
C61 C62 C63 O60 30.5(7) . .
C1 O1 Li1 O10 -38.0(4) . 2_665
Li6 O1 Li1 O10 150.8(3) . 2_665
Li3 O1 Li1 O10 78.8(3) 2_665 2_665
Li5 O1 Li1 O10 -162.5(3) . 2_665
C1 O1 Li1 O31 -166.15(19) . 2_665
Li6 O1 Li1 O31 22.63(19) . 2_665
Li3 O1 Li1 O31 -49.4(2) 2_665 2_665
Li5 O1 Li1 O31 69.4(4) . 2_665
C1 O1 Li1 O50 88.6(3) . .
Li6 O1 Li1 O50 -82.6(2) . .
Li3 O1 Li1 O50 -154.7(2) 2_665 .
Li5 O1 Li1 O50 -35.9(5) . .
C1 O1 Li1 Li6 171.2(3) . .
Li3 O1 Li1 Li6 -72.06(19) 2_665 .
Li5 O1 Li1 Li6 46.7(4) . .
C1 O1 Li1 Li2 -33.5(2) . 2_665
Li6 O1 Li1 Li2 155.29(19) . 2_665
Li3 O1 Li1 Li2 83.23(17) 2_665 2_665
Li5 O1 Li1 Li2 -158.0(3) . 2_665
C1 O1 Li1 Li3 -116.7(2) . 2_665
Li6 O1 Li1 Li3 72.06(19) . 2_665
Li5 O1 Li1 Li3 118.8(4) . 2_665
C1 O1 Li1 Li4 -87.2(2) . 2_665
Li6 O1 Li1 Li4 101.57(18) . 2_665
Li3 O1 Li1 Li4 29.51(17) 2_665 2_665
Li5 O1 Li1 Li4 148.3(3) . 2_665
C53 O50 Li1 O10 -114.9(3) . 2_665
C50 O50 Li1 O10 94.4(3) . 2_665
C53 O50 Li1 O1 117.9(3) . .
C50 O50 Li1 O1 -32.9(3) . .
C53 O50 Li1 O31 23.4(4) . 2_665
C50 O50 Li1 O31 -127.3(3) . 2_665
C53 O50 Li1 Li6 68.5(3) . .
C50 O50 Li1 Li6 -82.3(3) . .
C53 O50 Li1 Li2 -162.1(3) . 2_665
C50 O50 Li1 Li2 47.1(4) . 2_665
C53 O50 Li1 Li3 90.3(4) . 2_665
C50 O50 Li1 Li3 -60.5(4) . 2_665
C53 O50 Li1 Li4 -89.6(14) . 2_665
C50 O50 Li1 Li4 119.7(14) . 2_665
C10 O10 Li2 O2 -179.6(2) . 2_665
Li1 O10 Li2 O2 -29.1(3) 2_665 2_665
C10 O10 Li2 O21 37.6(4) . .
Li1 O10 Li2 O21 -171.9(3) 2_665 .
C10 O10 Li2 O3 -70.2(3) . .
Li1 O10 Li2 O3 80.3(2) 2_665 .
Li1 O10 Li2 C10 150.5(3) 2_665 .
C10 O10 Li2 Li5 -22.8(4) . .
Li1 O10 Li2 Li5 127.7(3) 2_665 .
C10 O10 Li2 C1 -158.03(19) . 2_665
Li1 O10 Li2 C1 -7.6(2) 2_665 2_665
C10 O10 Li2 Li1 -150.5(3) . 2_665
C10 O10 Li2 Li3 175.5(5) . 2_665
Li1 O10 Li2 Li3 -34.0(5) 2_665 2_665
C10 O10 Li2 Li4 -61.5(2) . .
Li1 O10 Li2 Li4 88.97(19) 2_665 .
C20 O21 Li2 O2 -12.7(4) . 2_665
Li5 O21 Li2 O2 103.4(3) . 2_665
C20 O21 Li2 O10 129.7(3) . .
Li5 O21 Li2 O10 -114.2(3) . .
C20 O21 Li2 O3 -115.4(2) . .
Li5 O21 Li2 O3 0.7(2) . .
C20 O21 Li2 C10 146.7(2) . .
Li5 O21 Li2 C10 -97.3(2) . .
C20 O21 Li2 Li5 -116.0(3) . .
C20 O21 Li2 C1 -29.8(4) . 2_665
Li5 O21 Li2 C1 86.3(3) . 2_665
C20 O21 Li2 Li1 108.2(9) . 2_665
Li5 O21 Li2 Li1 -135.8(10) . 2_665
C20 O21 Li2 Li3 -31.1(3) . 2_665
Li5 O21 Li2 Li3 85.0(2) . 2_665
C20 O21 Li2 Li4 -153.4(2) . .
Li5 O21 Li2 Li4 -37.4(3) . .
C1 O3 Li2 O2 -18.6(3) . 2_665
Li4 O3 Li2 O2 129.3(2) . 2_665
Li5 O3 Li2 O2 -114.4(2) . 2_665
C1 O3 Li2 O10 -135.4(2) . .
Li4 O3 Li2 O10 12.5(2) . .
Li5 O3 Li2 O10 128.8(3) . .
C1 O3 Li2 O21 95.1(2) . .
Li4 O3 Li2 O21 -116.9(2) . .
Li5 O3 Li2 O21 -0.7(2) . .
C1 O3 Li2 C10 -161.66(18) . .
Li4 O3 Li2 C10 -13.7(2) . .
Li5 O3 Li2 C10 102.5(2) . .
C1 O3 Li2 Li5 95.8(2) . .
Li4 O3 Li2 Li5 -116.3(2) . .
C1 O3 Li2 C1 -35.7(2) . 2_665
Li4 O3 Li2 C1 112.26(17) . 2_665
Li5 O3 Li2 C1 -131.5(2) . 2_665
C1 O3 Li2 Li1 -94.9(2) . 2_665
Li4 O3 Li2 Li1 53.0(2) . 2_665
Li5 O3 Li2 Li1 169.3(2) . 2_665
C1 O3 Li2 Li3 18.6(2) . 2_665
Li4 O3 Li2 Li3 166.54(18) . 2_665
Li5 O3 Li2 Li3 -77.2(2) . 2_665
C1 O3 Li2 Li4 -147.9(2) . .
Li5 O3 Li2 Li4 116.3(2) . .
O11 C10 Li2 O2 -131.0(4) . 2_665
O10 C10 Li2 O2 0.6(3) . 2_665
N10 C10 Li2 O2 94.2(4) . 2_665
Li4 C10 Li2 O2 -104.5(4) . 2_665
O11 C10 Li2 O10 -131.6(3) . .
N10 C10 Li2 O10 93.6(3) . .
Li4 C10 Li2 O10 -105.1(2) . .
O11 C10 Li2 O21 78.9(2) . .
O10 C10 Li2 O21 -149.5(3) . .
N10 C10 Li2 O21 -56.0(3) . .
Li4 C10 Li2 O21 105.4(2) . .
O11 C10 Li2 O3 -16.0(2) . .
O10 C10 Li2 O3 115.6(3) . .
N10 C10 Li2 O3 -150.8(2) . .
Li4 C10 Li2 O3 10.54(15) . .
O11 C10 Li2 Li5 30.7(2) . .
O10 C10 Li2 Li5 162.2(3) . .
N10 C10 Li2 Li5 -104.2(3) . .
Li4 C10 Li2 Li5 57.16(19) . .
O11 C10 Li2 C1 -104.4(3) . 2_665
O10 C10 Li2 C1 27.1(2) . 2_665
N10 C10 Li2 C1 120.7(3) . 2_665
Li4 C10 Li2 C1 -77.9(2) . 2_665
O11 C10 Li2 Li1 -110.9(2) . 2_665
O10 C10 Li2 Li1 20.7(2) . 2_665
N10 C10 Li2 Li1 114.2(3) . 2_665
Li4 C10 Li2 Li1 -84.41(16) . 2_665
O11 C10 Li2 Li3 157(5) . 2_665
O10 C10 Li2 Li3 -72(5) . 2_665
N10 C10 Li2 Li3 22(6) . 2_665
Li4 C10 Li2 Li3 -177(100) . 2_665
O11 C10 Li2 Li4 -26.50(18) . .
O10 C10 Li2 Li4 105.1(2) . .
N10 C10 Li2 Li4 -161.4(3) . .
C1 O2 Li3 O20 -166.5(2) . 2_665
Li2 O2 Li3 O20 -40.4(3) 2_665 2_665
C1 O2 Li3 O30 54.6(4) . .
Li2 O2 Li3 O30 -179.3(3) 2_665 .
C1 O2 Li3 O1 -70.2(2) . 2_665
Li2 O2 Li3 O1 55.9(2) 2_665 2_665
C1 O2 Li3 Li6 -109.8(4) . 2_665
Li2 O2 Li3 Li6 16.3(4) 2_665 2_665
Li2 O2 Li3 C1 126.1(2) 2_665 .
C1 O2 Li3 C30 47.3(7) . .
Li2 O2 Li3 C30 173.4(6) 2_665 .
C1 O2 Li3 Li4 33.9(2) . .
Li2 O2 Li3 Li4 160.0(2) 2_665 .
C1 O2 Li3 Li2 -126.1(2) . 2_665
C1 O2 Li3 Li1 -36.2(3) . 2_665
Li2 O2 Li3 Li1 89.9(3) 2_665 2_665
C1 O2 Li3 Li5 -110.38(18) . 2_665
Li2 O2 Li3 Li5 15.7(2) 2_665 2_665
C30 O30 Li3 O2 -173.7(3) . .
Li4 O30 Li3 O2 -31.1(4) . .
C30 O30 Li3 O20 44.8(3) . 2_665
Li4 O30 Li3 O20 -172.5(3) . 2_665
C30 O30 Li3 O1 -53.7(3) . 2_665
Li4 O30 Li3 O1 89.0(2) . 2_665
C30 O30 Li3 Li6 -4.3(3) . 2_665
Li4 O30 Li3 Li6 138.4(2) . 2_665
C30 O30 Li3 C1 -149.8(2) . .
Li4 O30 Li3 C1 -7.1(3) . .
Li4 O30 Li3 C30 142.7(3) . .
C30 O30 Li3 Li4 -142.7(3) . .
C30 O30 Li3 Li2 -176.5(16) . 2_665
Li4 O30 Li3 Li2 -33.8(16) . 2_665
C30 O30 Li3 Li1 -57.6(2) . 2_665
Li4 O30 Li3 Li1 85.04(18) . 2_665
C30 O30 Li3 Li5 -18.0(4) . 2_665
Li4 O30 Li3 Li5 124.7(3) . 2_665
O3 C1 Li3 O2 157.1(3) . .
O1 C1 Li3 O2 -66.1(5) . .
Li5 C1 Li3 O2 157.7(3) . .
Li2 C1 Li3 O2 -37.14(19) 2_665 .
O2 C1 Li3 O20 19.6(3) . 2_665
O3 C1 Li3 O20 176.7(4) . 2_665
O1 C1 Li3 O20 -46.6(8) . 2_665
Li5 C1 Li3 O20 177.3(3) . 2_665
Li2 C1 Li3 O20 -17.6(4) 2_665 2_665
O2 C1 Li3 O30 -138.0(3) . .
O3 C1 Li3 O30 19.2(2) . .
O1 C1 Li3 O30 155.9(4) . .
Li5 C1 Li3 O30 19.7(4) . .
Li2 C1 Li3 O30 -175.1(3) 2_665 .
O2 C1 Li3 O1 111.2(2) . 2_665
O3 C1 Li3 O1 -91.64(19) . 2_665
O1 C1 Li3 O1 45.1(6) . 2_665
Li5 C1 Li3 O1 -91.1(2) . 2_665
Li2 C1 Li3 O1 74.09(16) 2_665 2_665
O2 C1 Li3 Li6 101.9(4) . 2_665
O3 C1 Li3 Li6 -101.0(4) . 2_665
O1 C1 Li3 Li6 35.7(7) . 2_665
Li5 C1 Li3 Li6 -100.4(4) . 2_665
Li2 C1 Li3 Li6 64.7(4) 2_665 2_665
O2 C1 Li3 C30 -156.5(4) . .
O3 C1 Li3 C30 0.7(3) . .
O1 C1 Li3 C30 137.4(5) . .
Li5 C1 Li3 C30 1.2(4) . .
Li2 C1 Li3 C30 166.4(3) 2_665 .
O2 C1 Li3 Li4 -143.2(3) . .
O3 C1 Li3 Li4 13.95(16) . .
O1 C1 Li3 Li4 150.7(5) . .
Li5 C1 Li3 Li4 14.5(3) . .
Li2 C1 Li3 Li4 179.7(2) 2_665 .
O2 C1 Li3 Li2 37.14(19) . 2_665
O3 C1 Li3 Li2 -165.7(2) . 2_665
O1 C1 Li3 Li2 -29.0(5) . 2_665
Li5 C1 Li3 Li2 -165.2(2) . 2_665
O2 C1 Li3 Li1 149.6(3) . 2_665
O3 C1 Li3 Li1 -53.26(18) . 2_665
O1 C1 Li3 Li1 83.5(5) . 2_665
Li5 C1 Li3 Li1 -52.7(3) . 2_665
Li2 C1 Li3 Li1 112.48(19) 2_665 2_665
O2 C1 Li3 Li5 70.3(2) . 2_665
O3 C1 Li3 Li5 -132.5(2) . 2_665
O1 C1 Li3 Li5 4.2(6) . 2_665
Li5 C1 Li3 Li5 -131.99(18) . 2_665
Li2 C1 Li3 Li5 33.19(16) 2_665 2_665
O30 C30 Li3 O2 12.2(6) . .
O31 C30 Li3 O2 -134.4(7) . .
N30 C30 Li3 O2 90.3(7) . .
Li6 C30 Li3 O2 -163.0(7) 2_665 .
O30 C30 Li3 O20 -137.0(3) . 2_665
O31 C30 Li3 O20 76.3(2) . 2_665
N30 C30 Li3 O20 -59.0(4) . 2_665
Li6 C30 Li3 O20 47.72(17) 2_665 2_665
O31 C30 Li3 O30 -146.7(3) . .
N30 C30 Li3 O30 78.1(4) . .
Li6 C30 Li3 O30 -175.2(3) 2_665 .
O30 C30 Li3 O1 130.7(3) . 2_665
O31 C30 Li3 O1 -15.95(18) . 2_665
N30 C30 Li3 O1 -151.2(3) . 2_665
Li6 C30 Li3 O1 -44.52(16) 2_665 2_665
O30 C30 Li3 Li6 175.2(3) . 2_665
O31 C30 Li3 Li6 28.57(18) . 2_665
N30 C30 Li3 Li6 -106.7(4) . 2_665
O30 C30 Li3 C1 40.4(3) . .
O31 C30 Li3 C1 -106.2(3) . .
N30 C30 Li3 C1 118.5(4) . .
Li6 C30 Li3 C1 -134.8(3) 2_665 .
O30 C30 Li3 Li4 26.96(19) . .
O31 C30 Li3 Li4 -119.71(19) . .
N30 C30 Li3 Li4 105.0(4) . .
Li6 C30 Li3 Li4 -148.3(2) 2_665 .
O30 C30 Li3 Li2 178.1(8) . 2_665
O31 C30 Li3 Li2 31.4(8) . 2_665
N30 C30 Li3 Li2 -103.8(8) . 2_665
Li6 C30 Li3 Li2 2.9(7) 2_665 2_665
O30 C30 Li3 Li1 110.5(2) . 2_665
O31 C30 Li3 Li1 -36.21(15) . 2_665
N30 C30 Li3 Li1 -171.5(4) . 2_665
Li6 C30 Li3 Li1 -64.78(18) 2_665 2_665
O30 C30 Li3 Li5 167.6(3) . 2_665
O31 C30 Li3 Li5 21.0(2) . 2_665
N30 C30 Li3 Li5 -114.3(4) . 2_665
Li6 C30 Li3 Li5 -7.62(17) 2_665 2_665
C10 O11 Li4 O30 63.2(4) . .
C10 O11 Li4 O60 -173.0(3) . .
C10 O11 Li4 O3 -63.1(3) . .
C10 O11 Li4 Li3 12.2(5) . .
C10 O11 Li4 Li2 -38.5(3) . .
C10 O11 Li4 Li5 -86.9(3) . .
C10 O11 Li4 Li1 15.3(3) . 2_665
C30 O30 Li4 O11 -7.0(4) . .
Li3 O30 Li4 O11 -129.2(3) . .
C30 O30 Li4 O60 -127.8(3) . .
Li3 O30 Li4 O60 109.9(3) . .
C30 O30 Li4 O3 119.5(3) . .
Li3 O30 Li4 O3 -2.8(3) . .
C30 O30 Li4 C10 15.0(4) . .
Li3 O30 Li4 C10 -107.3(2) . .
C30 O30 Li4 Li3 122.3(3) . .
C30 O30 Li4 Li2 72.4(3) . .
Li3 O30 Li4 Li2 -49.8(3) . .
C30 O30 Li4 Li5 120.4(4) . .
Li3 O30 Li4 Li5 -1.8(4) . .
C30 O30 Li4 Li1 50.1(3) . 2_665
Li3 O30 Li4 Li1 -72.19(19) . 2_665
C60 O60 Li4 O11 8.8(4) . .
C63 O60 Li4 O11 157.8(3) . .
C60 O60 Li4 O30 137.2(3) . .
C63 O60 Li4 O30 -73.8(4) . .
C60 O60 Li4 O3 -106.0(4) . .
C63 O60 Li4 O3 43.0(4) . .
C60 O60 Li4 C10 5.2(5) . .
C63 O60 Li4 C10 154.2(3) . .
C60 O60 Li4 Li3 -175.3(3) . .
C63 O60 Li4 Li3 -26.3(4) . .
C60 O60 Li4 Li2 -71.3(5) . .
C63 O60 Li4 Li2 77.8(5) . .
C60 O60 Li4 Li5 -78.5(3) . .
C63 O60 Li4 Li5 70.5(4) . .
C60 O60 Li4 Li1 125.7(15) . 2_665
C63 O60 Li4 Li1 -85.2(16) . 2_665
C1 O3 Li4 O11 163.4(3) . .
Li5 O3 Li4 O11 -50.0(3) . .
Li2 O3 Li4 O11 34.6(3) . .
C1 O3 Li4 O30 32.3(4) . .
Li5 O3 Li4 O30 178.9(2) . .
Li2 O3 Li4 O30 -96.5(2) . .
C1 O3 Li4 O60 -85.4(4) . .
Li5 O3 Li4 O60 61.1(3) . .
Li2 O3 Li4 O60 145.8(2) . .
C1 O3 Li4 C10 142.1(3) . .
Li5 O3 Li4 C10 -71.3(3) . .
Li2 O3 Li4 C10 13.30(19) . .
C1 O3 Li4 Li3 30.2(3) . .
Li5 O3 Li4 Li3 176.8(2) . .
Li2 O3 Li4 Li3 -98.59(18) . .
C1 O3 Li4 Li2 128.8(4) . .
Li5 O3 Li4 Li2 -84.6(2) . .
C1 O3 Li4 Li5 -146.5(4) . .
Li2 O3 Li4 Li5 84.6(2) . .
C1 O3 Li4 Li1 87.4(3) . 2_665
Li5 O3 Li4 Li1 -126.1(2) . 2_665
Li2 O3 Li4 Li1 -41.46(17) . 2_665
O10 C10 Li4 O11 -176.1(4) . .
N10 C10 Li4 O11 5.8(6) . .
Li2 C10 Li4 O11 -133.4(3) . .
O11 C10 Li4 O30 -125.1(3) . .
O10 C10 Li4 O30 58.8(2) . .
N10 C10 Li4 O30 -119.3(6) . .
Li2 C10 Li4 O30 101.4(2) . .
O11 C10 Li4 O60 8.7(3) . .
O10 C10 Li4 O60 -167.4(3) . .
N10 C10 Li4 O60 14.5(7) . .
Li2 C10 Li4 O60 -124.8(3) . .
O11 C10 Li4 O3 122.1(3) . .
O10 C10 Li4 O3 -54.0(2) . .
N10 C10 Li4 O3 127.9(6) . .
Li2 C10 Li4 O3 -11.37(16) . .
O11 C10 Li4 Li3 -170.9(4) . .
O10 C10 Li4 Li3 13.0(2) . .
N10 C10 Li4 Li3 -165.1(5) . .
Li2 C10 Li4 Li3 55.7(2) . .
O11 C10 Li4 Li2 133.4(3) . .
O10 C10 Li4 Li2 -42.66(16) . .
N10 C10 Li4 Li2 139.3(6) . .
O11 C10 Li4 Li5 92.1(3) . .
O10 C10 Li4 Li5 -83.98(18) . .
N10 C10 Li4 Li5 98.0(6) . .
Li2 C10 Li4 Li5 -41.32(15) . .
O11 C10 Li4 Li1 -161.9(3) . 2_665
O10 C10 Li4 Li1 22.02(15) . 2_665
N10 C10 Li4 Li1 -156.0(6) . 2_665
Li2 C10 Li4 Li1 64.68(15) . 2_665
O2 Li3 Li4 O11 -119.9(4) . .
O20 Li3 Li4 O11 97.2(6) 2_665 .
O30 Li3 Li4 O11 83.4(4) . .
O1 Li3 Li4 O11 -21.3(4) 2_665 .
Li6 Li3 Li4 O11 31.5(5) 2_665 .
C1 Li3 Li4 O11 -103.7(4) . .
C30 Li3 Li4 O11 65.9(3) . .
Li2 Li3 Li4 O11 -103.4(4) 2_665 .
Li1 Li3 Li4 O11 3.6(3) 2_665 .
Li5 Li3 Li4 O11 -34.0(6) 2_665 .
O2 Li3 Li4 O30 156.7(3) . .
O20 Li3 Li4 O30 13.8(5) 2_665 .
O1 Li3 Li4 O30 -104.7(3) 2_665 .
Li6 Li3 Li4 O30 -51.8(3) 2_665 .
C1 Li3 Li4 O30 172.9(3) . .
C30 Li3 Li4 O30 -17.54(13) . .
Li2 Li3 Li4 O30 173.3(4) 2_665 .
Li1 Li3 Li4 O30 -79.8(2) 2_665 .
Li5 Li3 Li4 O30 -117.4(4) 2_665 .
O2 Li3 Li4 O60 65.8(3) . .
O20 Li3 Li4 O60 -77.1(6) 2_665 .
O30 Li3 Li4 O60 -90.9(3) . .
O1 Li3 Li4 O60 164.4(2) 2_665 .
Li6 Li3 Li4 O60 -142.7(3) 2_665 .
C1 Li3 Li4 O60 82.0(3) . .
C30 Li3 Li4 O60 -108.4(3) . .
Li2 Li3 Li4 O60 82.4(3) 2_665 .
Li1 Li3 Li4 O60 -170.7(3) 2_665 .
Li5 Li3 Li4 O60 151.7(3) 2_665 .
O2 Li3 Li4 O3 -26.13(17) . .
O20 Li3 Li4 O3 -169.1(5) 2_665 .
O30 Li3 Li4 O3 177.1(3) . .
O1 Li3 Li4 O3 72.5(2) 2_665 .
Li6 Li3 Li4 O3 125.3(3) 2_665 .
C1 Li3 Li4 O3 -9.96(12) . .
C30 Li3 Li4 O3 159.6(2) . .
Li2 Li3 Li4 O3 -9.6(3) 2_665 .
Li1 Li3 Li4 O3 97.38(17) 2_665 .
Li5 Li3 Li4 O3 59.7(4) 2_665 .
O2 Li3 Li4 C10 -114.6(2) . .
O20 Li3 Li4 C10 102.5(5) 2_665 .
O30 Li3 Li4 C10 88.7(2) . .
O1 Li3 Li4 C10 -16.0(3) 2_665 .
Li6 Li3 Li4 C10 36.9(3) 2_665 .
C1 Li3 Li4 C10 -98.4(2) . .
C30 Li3 Li4 C10 71.18(19) . .
Li2 Li3 Li4 C10 -98.0(3) 2_665 .
Li1 Li3 Li4 C10 8.95(19) 2_665 .
Li5 Li3 Li4 C10 -28.7(5) 2_665 .
O2 Li3 Li4 Li2 -71.06(19) . .
O20 Li3 Li4 Li2 146.0(5) 2_665 .
O30 Li3 Li4 Li2 132.2(2) . .
O1 Li3 Li4 Li2 27.5(2) 2_665 .
Li6 Li3 Li4 Li2 80.4(3) 2_665 .
C1 Li3 Li4 Li2 -54.89(14) . .
C30 Li3 Li4 Li2 114.67(17) . .
Li2 Li3 Li4 Li2 -54.5(3) 2_665 .
Li1 Li3 Li4 Li2 52.45(15) 2_665 .
Li5 Li3 Li4 Li2 14.8(4) 2_665 .
O2 Li3 Li4 Li5 -24.4(2) . .
O20 Li3 Li4 Li5 -167.4(5) 2_665 .
O30 Li3 Li4 Li5 178.8(3) . .
O1 Li3 Li4 Li5 74.2(2) 2_665 .
Li6 Li3 Li4 Li5 127.0(2) 2_665 .
C1 Li3 Li4 Li5 -8.25(16) . .
C30 Li3 Li4 Li5 161.31(18) . .
Li2 Li3 Li4 Li5 -7.9(3) 2_665 .
Li1 Li3 Li4 Li5 99.08(17) 2_665 .
Li5 Li3 Li4 Li5 61.4(4) 2_665 .
O2 Li3 Li4 Li1 -123.5(2) . 2_665
O20 Li3 Li4 Li1 93.6(5) 2_665 2_665
O30 Li3 Li4 Li1 79.8(2) . 2_665
O1 Li3 Li4 Li1 -24.93(15) 2_665 2_665
Li6 Li3 Li4 Li1 27.9(2) 2_665 2_665
C1 Li3 Li4 Li1 -107.34(16) . 2_665
C30 Li3 Li4 Li1 62.22(14) . 2_665
Li2 Li3 Li4 Li1 -107.0(3) 2_665 2_665
Li5 Li3 Li4 Li1 -37.7(3) 2_665 2_665
O2 Li2 Li4 O11 149.0(3) 2_665 .
O10 Li2 Li4 O11 46.84(17) . .
O21 Li2 Li4 O11 -75.0(2) . .
O3 Li2 Li4 O11 -145.9(3) . .
C10 Li2 Li4 O11 17.87(13) . .
Li5 Li2 Li4 O11 -102.8(2) . .
C1 Li2 Li4 O11 144.7(2) 2_665 .
Li1 Li2 Li4 O11 90.0(2) 2_665 .
Li3 Li2 Li4 O11 -162.3(2) 2_665 .
O2 Li2 Li4 O30 34.4(4) 2_665 .
O10 Li2 Li4 O30 -67.8(2) . .
O21 Li2 Li4 O30 170.4(2) . .
O3 Li2 Li4 O30 99.5(3) . .
C10 Li2 Li4 O30 -96.7(2) . .
Li5 Li2 Li4 O30 142.6(3) . .
C1 Li2 Li4 O30 30.1(3) 2_665 .
Li1 Li2 Li4 O30 -24.6(2) 2_665 .
Li3 Li2 Li4 O30 83.1(3) 2_665 .
O2 Li2 Li4 O60 -117.6(4) 2_665 .
O10 Li2 Li4 O60 140.2(4) . .
O21 Li2 Li4 O60 18.4(5) . .
O3 Li2 Li4 O60 -52.6(3) . .
C10 Li2 Li4 O60 111.2(4) . .
Li5 Li2 Li4 O60 -9.5(4) . .
C1 Li2 Li4 O60 -121.9(3) 2_665 .
Li1 Li2 Li4 O60 -176.6(4) 2_665 .
Li3 Li2 Li4 O60 -68.9(4) 2_665 .
O2 Li2 Li4 O3 -65.0(3) 2_665 .
O10 Li2 Li4 O3 -167.2(3) . .
O21 Li2 Li4 O3 70.9(2) . .
C10 Li2 Li4 O3 163.8(2) . .
Li5 Li2 Li4 O3 43.09(18) . .
C1 Li2 Li4 O3 -69.35(19) 2_665 .
Li1 Li2 Li4 O3 -124.1(2) 2_665 .
Li3 Li2 Li4 O3 -16.4(2) 2_665 .
O2 Li2 Li4 C10 131.2(3) 2_665 .
O10 Li2 Li4 C10 28.98(12) . .
O21 Li2 Li4 C10 -92.9(2) . .
O3 Li2 Li4 C10 -163.8(2) . .
Li5 Li2 Li4 C10 -120.7(2) . .
C1 Li2 Li4 C10 126.85(19) 2_665 .
Li1 Li2 Li4 C10 72.12(16) 2_665 .
Li3 Li2 Li4 C10 179.8(3) 2_665 .
O2 Li2 Li4 Li3 1.9(3) 2_665 .
O10 Li2 Li4 Li3 -100.27(19) . .
O21 Li2 Li4 Li3 137.9(2) . .
O3 Li2 Li4 Li3 66.94(19) . .
C10 Li2 Li4 Li3 -129.25(19) . .
Li5 Li2 Li4 Li3 110.0(2) . .
C1 Li2 Li4 Li3 -2.41(19) 2_665 .
Li1 Li2 Li4 Li3 -57.13(18) 2_665 .
Li3 Li2 Li4 Li3 50.6(3) 2_665 .
O2 Li2 Li4 Li5 -108.1(3) 2_665 .
O10 Li2 Li4 Li5 149.7(2) . .
O21 Li2 Li4 Li5 27.9(2) . .
O3 Li2 Li4 Li5 -43.09(18) . .
C10 Li2 Li4 Li5 120.7(2) . .
C1 Li2 Li4 Li5 -112.4(2) 2_665 .
Li1 Li2 Li4 Li5 -167.2(2) 2_665 .
Li3 Li2 Li4 Li5 -59.4(2) 2_665 .
O2 Li2 Li4 Li1 59.1(2) 2_665 2_665
O10 Li2 Li4 Li1 -43.14(14) . 2_665
O21 Li2 Li4 Li1 -165.0(3) . 2_665
O3 Li2 Li4 Li1 124.1(2) . 2_665
C10 Li2 Li4 Li1 -72.12(16) . 2_665
Li5 Li2 Li4 Li1 167.2(2) . 2_665
C1 Li2 Li4 Li1 54.72(15) 2_665 2_665
Li3 Li2 Li4 Li1 107.7(3) 2_665 2_665
C40 O40 Li5 O3 -139.3(4) . .
C40 O40 Li5 O21 60.0(5) . .
C40 O40 Li5 O1 -69.1(3) . .
C40 O40 Li5 C1 -102.5(3) . .
C40 O40 Li5 O41 -8.4(2) . .
C40 O40 Li5 Li2 137.7(14) . .
C40 O40 Li5 Li6 -25.0(3) . .
C40 O40 Li5 C20 32.0(4) . .
C40 O40 Li5 Li4 -172.7(2) . .
C40 O40 Li5 Li3 -32.8(4) . 2_665
C1 O3 Li5 O40 86.2(4) . .
Li4 O3 Li5 O40 -72.9(5) . .
Li2 O3 Li5 O40 -164.9(4) . .
C1 O3 Li5 O21 -108.2(2) . .
Li4 O3 Li5 O21 92.7(3) . .
Li2 O3 Li5 O21 0.7(2) . .
C1 O3 Li5 O1 -10.59(16) . .
Li4 O3 Li5 O1 -169.6(2) . .
Li2 O3 Li5 O1 98.32(16) . .
Li4 O3 Li5 C1 -159.1(3) . .
Li2 O3 Li5 C1 108.9(2) . .
C1 O3 Li5 C40 53.0(5) . .
Li4 O3 Li5 C40 -106.0(5) . .
Li2 O3 Li5 C40 161.9(5) . .
C1 O3 Li5 O41 6.2(4) . .
Li4 O3 Li5 O41 -152.9(3) . .
Li2 O3 Li5 O41 115.1(4) . .
C1 O3 Li5 Li2 -108.9(2) . .
Li4 O3 Li5 Li2 92.0(2) . .
C1 O3 Li5 Li6 -20.9(3) . .
Li4 O3 Li5 Li6 -179.9(2) . .
Li2 O3 Li5 Li6 88.0(2) . .
C1 O3 Li5 C20 -85.9(3) . .
Li4 O3 Li5 C20 115.1(2) . .
Li2 O3 Li5 C20 23.0(2) . .
C1 O3 Li5 Li4 159.1(3) . .
Li2 O3 Li5 Li4 -92.0(2) . .
C1 O3 Li5 Li3 -50.53(17) . 2_665
Li4 O3 Li5 Li3 150.4(2) . 2_665
Li2 O3 Li5 Li3 58.37(17) . 2_665
C20 O21 Li5 O40 -71.8(5) . .
Li2 O21 Li5 O40 164.2(4) . .
C20 O21 Li5 O3 123.2(2) . .
Li2 O21 Li5 O3 -0.7(2) . .
C20 O21 Li5 O1 61.5(3) . .
Li2 O21 Li5 O1 -62.5(2) . .
C20 O21 Li5 C1 92.6(3) . .
Li2 O21 Li5 C1 -31.3(2) . .
C20 O21 Li5 C40 -45.4(3) . .
Li2 O21 Li5 C40 -169.4(3) . .
C20 O21 Li5 O41 -21.3(3) . .
Li2 O21 Li5 O41 -145.2(2) . .
C20 O21 Li5 Li2 123.9(2) . .
C20 O21 Li5 Li6 16.0(2) . .
Li2 O21 Li5 Li6 -108.0(2) . .
Li2 O21 Li5 C20 -123.9(2) . .
C20 O21 Li5 Li4 155.13(19) . .
Li2 O21 Li5 Li4 31.2(2) . .
C20 O21 Li5 Li3 58.03(19) . 2_665
Li2 O21 Li5 Li3 -65.91(17) . 2_665
C1 O1 Li5 O40 -112.4(3) . .
Li1 O1 Li5 O40 21.7(5) . .
Li6 O1 Li5 O40 70.2(3) . .
Li3 O1 Li5 O40 139.1(3) 2_665 .
C1 O1 Li5 O3 10.67(16) . .
Li1 O1 Li5 O3 144.8(3) . .
Li6 O1 Li5 O3 -166.7(2) . .
Li3 O1 Li5 O3 -97.81(19) 2_665 .
C1 O1 Li5 O21 103.5(2) . .
Li1 O1 Li5 O21 -122.4(4) . .
Li6 O1 Li5 O21 -73.8(2) . .
Li3 O1 Li5 O21 -4.9(3) 2_665 .
Li1 O1 Li5 C1 134.1(4) . .
Li6 O1 Li5 C1 -177.4(2) . .
Li3 O1 Li5 C1 -108.5(2) 2_665 .
C1 O1 Li5 C40 -138.8(2) . .
Li1 O1 Li5 C40 -4.7(5) . .
Li6 O1 Li5 C40 43.8(2) . .
Li3 O1 Li5 C40 112.7(2) 2_665 .
C1 O1 Li5 O41 -158.73(19) . .
Li1 O1 Li5 O41 -24.6(4) . .
Li6 O1 Li5 O41 23.89(18) . .
Li3 O1 Li5 O41 92.79(17) 2_665 .
C1 O1 Li5 Li2 62.23(19) . .
Li1 O1 Li5 Li2 -163.7(3) . .
Li6 O1 Li5 Li2 -115.2(2) . .
Li3 O1 Li5 Li2 -46.2(2) 2_665 .
C1 O1 Li5 Li6 177.4(2) . .
Li1 O1 Li5 Li6 -48.5(4) . .
Li3 O1 Li5 Li6 68.9(2) 2_665 .
C1 O1 Li5 C20 125.6(2) . .
Li1 O1 Li5 C20 -100.4(4) . .
Li6 O1 Li5 C20 -51.82(19) . .
Li3 O1 Li5 C20 17.1(2) 2_665 .
C1 O1 Li5 Li4 5.26(17) . .
Li1 O1 Li5 Li4 139.4(3) . .
Li6 O1 Li5 Li4 -172.1(2) . .
Li3 O1 Li5 Li4 -103.22(18) 2_665 .
C1 O1 Li5 Li3 108.5(2) . 2_665
Li1 O1 Li5 Li3 -117.4(4) . 2_665
Li6 O1 Li5 Li3 -68.9(2) . 2_665
O2 C1 Li5 O40 -50.4(10) . .
O3 C1 Li5 O40 -115.3(4) . .
O1 C1 Li5 O40 82.9(3) . .
Li3 C1 Li5 O40 -116.0(3) . .
Li2 C1 Li5 O40 105.6(6) 2_665 .
O2 C1 Li5 O3 64.9(8) . .
O1 C1 Li5 O3 -161.7(3) . .
Li3 C1 Li5 O3 -0.7(3) . .
Li2 C1 Li5 O3 -139.0(6) 2_665 .
O2 C1 Li5 O21 143.0(8) . .
O3 C1 Li5 O21 78.1(3) . .
O1 C1 Li5 O21 -83.6(3) . .
Li3 C1 Li5 O21 77.4(3) . .
Li2 C1 Li5 O21 -61.0(7) 2_665 .
O2 C1 Li5 O1 -133.4(9) . .
O3 C1 Li5 O1 161.7(3) . .
Li3 C1 Li5 O1 161.0(3) . .
Li2 C1 Li5 O1 22.7(6) 2_665 .
O2 C1 Li5 C40 -83.2(9) . .
O3 C1 Li5 C40 -148.1(3) . .
O1 C1 Li5 C40 50.2(3) . .
Li3 C1 Li5 C40 -148.8(2) . .
Li2 C1 Li5 C40 72.9(6) 2_665 .
O2 C1 Li5 O41 -110.9(8) . .
O3 C1 Li5 O41 -175.9(3) . .
O1 C1 Li5 O41 22.4(2) . .
Li3 C1 Li5 O41 -176.56(19) . .
Li2 C1 Li5 O41 45.1(7) 2_665 .
O2 C1 Li5 Li2 118.4(8) . .
O3 C1 Li5 Li2 53.52(19) . .
O1 C1 Li5 Li2 -108.2(2) . .
Li3 C1 Li5 Li2 52.8(3) . .
Li2 C1 Li5 Li2 -85.5(6) 2_665 .
O2 C1 Li5 Li6 -135.4(8) . .
O3 C1 Li5 Li6 159.7(3) . .
O1 C1 Li5 Li6 -1.98(17) . .
Li3 C1 Li5 Li6 159.0(2) . .
Li2 C1 Li5 Li6 20.7(6) 2_665 .
O2 C1 Li5 C20 169.2(8) . .
O3 C1 Li5 C20 104.3(3) . .
O1 C1 Li5 C20 -57.4(2) . .
Li3 C1 Li5 C20 103.6(3) . .
Li2 C1 Li5 C20 -34.7(7) 2_665 .
O2 C1 Li5 Li4 52.6(8) . .
O3 C1 Li5 Li4 -12.31(16) . .
O1 C1 Li5 Li4 -174.0(2) . .
Li3 C1 Li5 Li4 -13.0(2) . .
Li2 C1 Li5 Li4 -151.3(6) 2_665 .
O2 C1 Li5 Li3 -179.0(9) . 2_665
O3 C1 Li5 Li3 116.0(2) . 2_665
O1 C1 Li5 Li3 -45.67(16) . 2_665
Li3 C1 Li5 Li3 115.3(2) . 2_665
Li2 C1 Li5 Li3 -23.0(6) 2_665 2_665
O41 C40 Li5 O40 -165.0(4) . .
N40 C40 Li5 O40 44.4(7) . .
O41 C40 Li5 O3 -99.3(5) . .
O40 C40 Li5 O3 65.7(5) . .
N40 C40 Li5 O3 110.1(8) . .
O41 C40 Li5 O21 60.2(3) . .
O40 C40 Li5 O21 -134.8(4) . .
N40 C40 Li5 O21 -90.4(7) . .
O41 C40 Li5 O1 -46.4(2) . .
O40 C40 Li5 O1 118.6(3) . .
N40 C40 Li5 O1 163.0(6) . .
O41 C40 Li5 C1 -70.1(3) . .
O40 C40 Li5 C1 95.0(3) . .
N40 C40 Li5 C1 139.4(6) . .
O40 C40 Li5 O41 165.0(4) . .
N40 C40 Li5 O41 -150.5(8) . .
O41 C40 Li5 Li2 37.8(8) . .
O40 C40 Li5 Li2 -157.2(9) . .
N40 C40 Li5 Li2 -112.8(9) . .
O41 C40 Li5 Li6 -12.4(2) . .
O40 C40 Li5 Li6 152.6(3) . .
N40 C40 Li5 Li6 -163.0(7) . .
O41 C40 Li5 C20 42.4(2) . .
O40 C40 Li5 C20 -152.6(3) . .
N40 C40 Li5 C20 -108.2(7) . .
O41 C40 Li5 Li4 -154.2(4) . .
O40 C40 Li5 Li4 10.8(3) . .
N40 C40 Li5 Li4 55.3(9) . .
O41 C40 Li5 Li3 -8.5(2) . 2_665
O40 C40 Li5 Li3 156.5(3) . 2_665
N40 C40 Li5 Li3 -159.1(6) . 2_665
C40 O41 Li5 O40 8.5(2) . .
Li6 O41 Li5 O40 -153.5(3) . .
C40 O41 Li5 O3 119.1(4) . .
Li6 O41 Li5 O3 -42.8(4) . .
C40 O41 Li5 O21 -127.0(3) . .
Li6 O41 Li5 O21 71.1(3) . .
C40 O41 Li5 O1 133.9(2) . .
Li6 O41 Li5 O1 -28.0(2) . .
C40 O41 Li5 C1 122.5(3) . .
Li6 O41 Li5 C1 -39.4(2) . .
Li6 O41 Li5 C40 -161.9(3) . .
C40 O41 Li5 Li2 -162.5(4) . .
Li6 O41 Li5 Li2 35.6(4) . .
C40 O41 Li5 Li6 161.9(3) . .
C40 O41 Li5 C20 -136.2(2) . .
Li6 O41 Li5 C20 61.9(2) . .
C40 O41 Li5 Li4 65.2(7) . .
Li6 O41 Li5 Li4 -96.8(7) . .
C40 O41 Li5 Li3 172.1(2) . 2_665
Li6 O41 Li5 Li3 10.2(2) . 2_665
O2 Li2 Li5 O40 173.0(13) 2_665 .
O10 Li2 Li5 O40 16.8(16) . .
O21 Li2 Li5 O40 -88.4(14) . .
O3 Li2 Li5 O40 92.5(14) . .
C10 Li2 Li5 O40 6.1(15) . .
C1 Li2 Li5 O40 147.5(14) 2_665 .
Li1 Li2 Li5 O40 75.0(15) 2_665 .
Li3 Li2 Li5 O40 -172.0(14) 2_665 .
Li4 Li2 Li5 O40 54.6(14) . .
O2 Li2 Li5 O3 80.5(3) 2_665 .
O10 Li2 Li5 O3 -75.7(3) . .
O21 Li2 Li5 O3 179.1(3) . .
C10 Li2 Li5 O3 -86.4(2) . .
C1 Li2 Li5 O3 55.0(2) 2_665 .
Li1 Li2 Li5 O3 -17.6(4) 2_665 .
Li3 Li2 Li5 O3 95.4(2) 2_665 .
Li4 Li2 Li5 O3 -37.97(15) . .
O2 Li2 Li5 O21 -98.6(3) 2_665 .
O10 Li2 Li5 O21 105.2(3) . .
O3 Li2 Li5 O21 -179.1(3) . .
C10 Li2 Li5 O21 94.5(2) . .
C1 Li2 Li5 O21 -124.1(2) 2_665 .
Li1 Li2 Li5 O21 163.3(4) 2_665 .
Li3 Li2 Li5 O21 -83.7(2) 2_665 .
Li4 Li2 Li5 O21 142.9(2) . .
O2 Li2 Li5 O1 18.2(2) 2_665 .
O10 Li2 Li5 O1 -138.0(3) . .
O21 Li2 Li5 O1 116.8(2) . .
O3 Li2 Li5 O1 -62.26(16) . .
C10 Li2 Li5 O1 -148.69(18) . .
C1 Li2 Li5 O1 -7.3(2) 2_665 .
Li1 Li2 Li5 O1 -79.8(4) 2_665 .
Li3 Li2 Li5 O1 33.18(14) 2_665 .
Li4 Li2 Li5 O1 -100.22(17) . .
O2 Li2 Li5 C1 48.1(2) 2_665 .
O10 Li2 Li5 C1 -108.1(3) . .
O21 Li2 Li5 C1 146.7(3) . .
O3 Li2 Li5 C1 -32.41(12) . .
C10 Li2 Li5 C1 -118.84(19) . .
C1 Li2 Li5 C1 22.5(2) 2_665 .
Li1 Li2 Li5 C1 -50.0(4) 2_665 .
Li3 Li2 Li5 C1 63.03(15) 2_665 .
Li4 Li2 Li5 C1 -70.38(15) . .
O2 Li2 Li5 C40 -70.2(8) 2_665 .
O10 Li2 Li5 C40 133.6(7) . .
O21 Li2 Li5 C40 28.5(7) . .
O3 Li2 Li5 C40 -150.6(8) . .
C10 Li2 Li5 C40 122.9(7) . .
C1 Li2 Li5 C40 -95.7(8) 2_665 .
Li1 Li2 Li5 C40 -168.2(6) 2_665 .
Li3 Li2 Li5 C40 -55.2(8) 2_665 .
Li4 Li2 Li5 C40 171.4(8) . .
O2 Li2 Li5 O41 -46.7(4) 2_665 .
O10 Li2 Li5 O41 157.1(3) . .
O21 Li2 Li5 O41 51.9(3) . .
O3 Li2 Li5 O41 -127.2(4) . .
C10 Li2 Li5 O41 146.4(3) . .
C1 Li2 Li5 O41 -72.2(4) 2_665 .
Li1 Li2 Li5 O41 -144.7(3) 2_665 .
Li3 Li2 Li5 O41 -31.7(3) 2_665 .
Li4 Li2 Li5 O41 -165.1(3) . .
O2 Li2 Li5 Li6 -24.6(3) 2_665 .
O10 Li2 Li5 Li6 179.2(3) . .
O21 Li2 Li5 Li6 74.0(2) . .
O3 Li2 Li5 Li6 -105.0(2) . .
C10 Li2 Li5 Li6 168.53(19) . .
C1 Li2 Li5 Li6 -50.1(3) 2_665 .
Li1 Li2 Li5 Li6 -122.6(4) 2_665 .
Li3 Li2 Li5 Li6 -9.61(19) 2_665 .
Li4 Li2 Li5 Li6 -143.0(2) . .
O2 Li2 Li5 C20 -75.3(2) 2_665 .
O10 Li2 Li5 C20 128.5(3) . .
O21 Li2 Li5 C20 23.29(13) . .
O3 Li2 Li5 C20 -155.8(2) . .
C10 Li2 Li5 C20 117.77(19) . .
C1 Li2 Li5 C20 -100.85(19) 2_665 .
Li1 Li2 Li5 C20 -173.4(4) 2_665 .
Li3 Li2 Li5 C20 -60.37(14) 2_665 .
Li4 Li2 Li5 C20 166.23(19) . .
O2 Li2 Li5 Li4 118.4(3) 2_665 .
O10 Li2 Li5 Li4 -37.7(3) . .
O21 Li2 Li5 Li4 -142.9(2) . .
O3 Li2 Li5 Li4 37.97(15) . .
C10 Li2 Li5 Li4 -48.46(16) . .
C1 Li2 Li5 Li4 92.9(2) 2_665 .
Li1 Li2 Li5 Li4 20.4(4) 2_665 .
Li3 Li2 Li5 Li4 133.40(19) 2_665 .
O2 Li2 Li5 Li3 -14.97(18) 2_665 2_665
O10 Li2 Li5 Li3 -171.2(4) . 2_665
O21 Li2 Li5 Li3 83.7(2) . 2_665
O3 Li2 Li5 Li3 -95.4(2) . 2_665
C10 Li2 Li5 Li3 178.1(2) . 2_665
C1 Li2 Li5 Li3 -40.48(17) 2_665 2_665
Li1 Li2 Li5 Li3 -113.0(4) 2_665 2_665
Li4 Li2 Li5 Li3 -133.40(19) . 2_665
O21 C20 Li5 O40 124.9(4) . .
O20 C20 Li5 O40 -96.2(3) . .
N20 C20 Li5 O40 43.6(5) . .
Li6 C20 Li5 O40 -73.3(3) . .
O21 C20 Li5 O3 -62.2(3) . .
O20 C20 Li5 O3 76.6(3) . .
N20 C20 Li5 O3 -143.5(3) . .
Li6 C20 Li5 O3 99.5(3) . .
O20 C20 Li5 O21 138.9(3) . .
N20 C20 Li5 O21 -81.3(4) . .
Li6 C20 Li5 O21 161.7(3) . .
O21 C20 Li5 O1 -120.1(3) . .
O20 C20 Li5 O1 18.8(2) . .
N20 C20 Li5 O1 158.6(3) . .
Li6 C20 Li5 O1 41.64(16) . .
O21 C20 Li5 C1 -94.5(3) . .
O20 C20 Li5 C1 44.4(2) . .
N20 C20 Li5 C1 -175.8(3) . .
Li6 C20 Li5 C1 67.2(2) . .
O21 C20 Li5 C40 139.4(3) . .
O20 C20 Li5 C40 -81.7(2) . .
N20 C20 Li5 C40 58.1(4) . .
Li6 C20 Li5 C40 -58.89(18) . .
O21 C20 Li5 O41 158.3(3) . .
O20 C20 Li5 O41 -62.83(18) . .
N20 C20 Li5 O41 77.0(4) . .
Li6 C20 Li5 O41 -39.98(14) . .
O21 C20 Li5 Li2 -42.5(2) . .
O20 C20 Li5 Li2 96.4(2) . .
N20 C20 Li5 Li2 -123.8(3) . .
Li6 C20 Li5 Li2 119.3(2) . .
O21 C20 Li5 Li6 -161.7(3) . .
O20 C20 Li5 Li6 -22.85(18) . .
N20 C20 Li5 Li6 117.0(4) . .
O21 C20 Li5 Li4 -28.9(2) . .
O20 C20 Li5 Li4 110.0(2) . .
N20 C20 Li5 Li4 -110.2(3) . .
Li6 C20 Li5 Li4 132.9(3) . .
O21 C20 Li5 Li3 -106.8(2) . 2_665
O20 C20 Li5 Li3 32.12(16) . 2_665
N20 C20 Li5 Li3 171.9(4) . 2_665
Li6 C20 Li5 Li3 54.97(16) . 2_665
O11 Li4 Li5 O40 -101.1(3) . .
O30 Li4 Li5 O40 123.4(4) . .
O60 Li4 Li5 O40 3.9(3) . .
O3 Li4 Li5 O40 125.1(4) . .
C10 Li4 Li5 O40 -124.8(3) . .
Li3 Li4 Li5 O40 122.1(3) . .
Li2 Li4 Li5 O40 -169.5(3) . .
Li1 Li4 Li5 O40 -179.9(2) 2_665 .
O11 Li4 Li5 O3 133.8(3) . .
O30 Li4 Li5 O3 -1.7(4) . .
O60 Li4 Li5 O3 -121.2(3) . .
C10 Li4 Li5 O3 110.0(3) . .
Li3 Li4 Li5 O3 -3.0(2) . .
Li2 Li4 Li5 O3 65.3(2) . .
Li1 Li4 Li5 O3 55.0(2) 2_665 .
O11 Li4 Li5 O21 42.2(2) . .
O30 Li4 Li5 O21 -93.3(4) . .
O60 Li4 Li5 O21 147.2(2) . .
O3 Li4 Li5 O21 -91.6(3) . .
C10 Li4 Li5 O21 18.4(2) . .
Li3 Li4 Li5 O21 -94.6(2) . .
Li2 Li4 Li5 O21 -26.28(18) . .
Li1 Li4 Li5 O21 -36.6(2) 2_665 .
O11 Li4 Li5 O1 142.9(2) . .
O30 Li4 Li5 O1 7.4(4) . .
O60 Li4 Li5 O1 -112.1(2) . .
O3 Li4 Li5 O1 9.05(18) . .
C10 Li4 Li5 O1 119.09(17) . .
Li3 Li4 Li5 O1 6.1(2) . .
Li2 Li4 Li5 O1 74.39(18) . .
Li1 Li4 Li5 O1 64.0(2) 2_665 .
O11 Li4 Li5 C1 145.9(2) . .
O30 Li4 Li5 C1 10.4(4) . .
O60 Li4 Li5 C1 -109.1(2) . .
O3 Li4 Li5 C1 12.12(17) . .
C10 Li4 Li5 C1 122.16(17) . .
Li3 Li4 Li5 C1 9.16(17) . .
Li2 Li4 Li5 C1 77.46(18) . .
Li1 Li4 Li5 C1 67.09(17) 2_665 .
O11 Li4 Li5 C40 -106.6(4) . .
O30 Li4 Li5 C40 117.9(4) . .
O60 Li4 Li5 C40 -1.6(4) . .
O3 Li4 Li5 C40 119.6(5) . .
C10 Li4 Li5 C40 -130.4(4) . .
Li3 Li4 Li5 C40 116.6(4) . .
Li2 Li4 Li5 C40 -175.1(4) . .
Li1 Li4 Li5 C40 174.5(3) 2_665 .
O11 Li4 Li5 O41 -149.9(7) . .
O30 Li4 Li5 O41 74.6(8) . .
O60 Li4 Li5 O41 -44.9(8) . .
O3 Li4 Li5 O41 76.3(7) . .
C10 Li4 Li5 O41 -173.7(7) . .
Li3 Li4 Li5 O41 73.3(7) . .
Li2 Li4 Li5 O41 141.6(8) . .
Li1 Li4 Li5 O41 131.2(7) 2_665 .
O11 Li4 Li5 Li2 68.5(2) . .
O30 Li4 Li5 Li2 -67.0(4) . .
O60 Li4 Li5 Li2 173.5(2) . .
O3 Li4 Li5 Li2 -65.3(2) . .
C10 Li4 Li5 Li2 44.70(17) . .
Li3 Li4 Li5 Li2 -68.3(2) . .
Li1 Li4 Li5 Li2 -10.37(18) 2_665 .
O11 Li4 Li5 Li6 133.9(3) . .
O30 Li4 Li5 Li6 -1.6(6) . .
O60 Li4 Li5 Li6 -121.1(4) . .
O3 Li4 Li5 Li6 0.1(3) . .
C10 Li4 Li5 Li6 110.1(3) . .
Li3 Li4 Li5 Li6 -2.9(4) . .
Li2 Li4 Li5 Li6 65.4(3) . .
Li1 Li4 Li5 Li6 55.1(4) 2_665 .
O11 Li4 Li5 C20 54.2(3) . .
O30 Li4 Li5 C20 -81.3(4) . .
O60 Li4 Li5 C20 159.2(2) . .
O3 Li4 Li5 C20 -79.6(3) . .
C10 Li4 Li5 C20 30.4(2) . .
Li3 Li4 Li5 C20 -82.6(3) . .
Li2 Li4 Li5 C20 -14.3(2) . .
Li1 Li4 Li5 C20 -24.7(3) 2_665 .
O11 Li4 Li5 Li3 105.3(2) . 2_665
O30 Li4 Li5 Li3 -30.2(4) . 2_665
O60 Li4 Li5 Li3 -149.7(2) . 2_665
O3 Li4 Li5 Li3 -28.5(2) . 2_665
C10 Li4 Li5 Li3 81.57(18) . 2_665
Li3 Li4 Li5 Li3 -31.4(3) . 2_665
Li2 Li4 Li5 Li3 36.87(17) . 2_665
Li1 Li4 Li5 Li3 26.5(2) 2_665 2_665
C40 O41 Li6 O31 122.9(5) . 2_665
Li5 O41 Li6 O31 150.0(4) . 2_665
C40 O41 Li6 O20 -96.7(5) . .
Li5 O41 Li6 O20 -69.7(2) . .
C40 O41 Li6 O1 8.4(6) . .
Li5 O41 Li6 O1 35.5(2) . .
C40 O41 Li6 Li3 -55.0(8) . 2_665
Li5 O41 Li6 Li3 -28.0(5) . 2_665
C40 O41 Li6 Li1 61.2(6) . .
Li5 O41 Li6 Li1 88.2(3) . .
C40 O41 Li6 Li5 -27.1(5) . .
C40 O41 Li6 C20 -84.5(4) . .
Li5 O41 Li6 C20 -57.44(16) . .
C40 O41 Li6 C30 154.8(4) . 2_665
Li5 O41 Li6 C30 -178.2(6) . 2_665
C20 O20 Li6 O41 30.5(3) . .
Li3 O20 Li6 O41 152.5(3) 2_665 .
C20 O20 Li6 O31 -177.5(2) . 2_665
Li3 O20 Li6 O31 -55.6(2) 2_665 2_665
C20 O20 Li6 O1 -87.6(2) . .
Li3 O20 Li6 O1 34.36(19) 2_665 .
C20 O20 Li6 Li3 -121.9(2) . 2_665
C20 O20 Li6 Li1 -128.9(3) . .
Li3 O20 Li6 Li1 -6.9(3) 2_665 .
C20 O20 Li6 Li5 -31.7(2) . .
Li3 O20 Li6 Li5 90.21(19) 2_665 .
Li3 O20 Li6 C20 121.9(2) 2_665 .
C20 O20 Li6 C30 -178.60(19) . 2_665
Li3 O20 Li6 C30 -56.65(17) 2_665 2_665
C1 O1 Li6 O41 -45.7(7) . .
Li1 O1 Li6 O41 116.9(3) . .
Li3 O1 Li6 O41 -146.0(3) 2_665 .
Li5 O1 Li6 O41 -39.9(3) . .
C1 O1 Li6 O31 174.6(4) . 2_665
Li1 O1 Li6 O31 -22.7(2) . 2_665
Li3 O1 Li6 O31 74.4(2) 2_665 2_665
Li5 O1 Li6 O31 -179.5(2) . 2_665
C1 O1 Li6 O20 69.6(5) . .
Li1 O1 Li6 O20 -127.7(2) . .
Li3 O1 Li6 O20 -30.56(18) 2_665 .
Li5 O1 Li6 O20 75.5(2) . .
C1 O1 Li6 Li3 100.2(5) . 2_665
Li1 O1 Li6 Li3 -97.2(2) . 2_665
Li5 O1 Li6 Li3 106.1(2) . 2_665
C1 O1 Li6 Li1 -162.6(5) . .
Li3 O1 Li6 Li1 97.2(2) 2_665 .
Li5 O1 Li6 Li1 -156.7(2) . .
C1 O1 Li6 Li5 -5.9(5) . .
Li1 O1 Li6 Li5 156.7(2) . .
Li3 O1 Li6 Li5 -106.1(2) 2_665 .
C1 O1 Li6 C20 45.0(5) . .
Li1 O1 Li6 C20 -152.37(19) . .
Li3 O1 Li6 C20 -55.19(17) 2_665 .
Li5 O1 Li6 C20 50.91(17) . .
C1 O1 Li6 C30 150.6(4) . 2_665
Li1 O1 Li6 C30 -46.82(18) . 2_665
Li3 O1 Li6 C30 50.36(18) 2_665 2_665
Li5 O1 Li6 C30 156.5(2) . 2_665
O10 Li1 Li6 O41 -162.3(5) 2_665 .
O1 Li1 Li6 O41 -91.1(3) . .
O31 Li1 Li6 O41 120.9(4) 2_665 .
O50 Li1 Li6 O41 11.1(4) . .
Li2 Li1 Li6 O41 -119.6(3) 2_665 .
Li3 Li1 Li6 O41 -150.7(4) 2_665 .
Li4 Li1 Li6 O41 -172.3(3) 2_665 .
O10 Li1 Li6 O31 76.8(5) 2_665 2_665
O1 Li1 Li6 O31 148.1(3) . 2_665
O50 Li1 Li6 O31 -109.7(2) . 2_665
Li2 Li1 Li6 O31 119.6(3) 2_665 2_665
Li3 Li1 Li6 O31 88.4(2) 2_665 2_665
Li4 Li1 Li6 O31 66.83(18) 2_665 2_665
O10 Li1 Li6 O20 -6.2(7) 2_665 .
O1 Li1 Li6 O20 65.1(3) . .
O31 Li1 Li6 O20 -83.0(3) 2_665 .
O50 Li1 Li6 O20 167.3(2) . .
Li2 Li1 Li6 O20 36.6(4) 2_665 .
Li3 Li1 Li6 O20 5.4(2) 2_665 .
Li4 Li1 Li6 O20 -16.1(3) 2_665 .
O10 Li1 Li6 O1 -71.2(5) 2_665 .
O31 Li1 Li6 O1 -148.1(3) 2_665 .
O50 Li1 Li6 O1 102.2(2) . .
Li2 Li1 Li6 O1 -28.5(2) 2_665 .
Li3 Li1 Li6 O1 -59.65(18) 2_665 .
Li4 Li1 Li6 O1 -81.22(19) 2_665 .
O10 Li1 Li6 Li3 -11.6(6) 2_665 2_665
O1 Li1 Li6 Li3 59.65(18) . 2_665
O31 Li1 Li6 Li3 -88.4(2) 2_665 2_665
O50 Li1 Li6 Li3 161.9(2) . 2_665
Li2 Li1 Li6 Li3 31.2(2) 2_665 2_665
Li4 Li1 Li6 Li3 -21.57(17) 2_665 2_665
O10 Li1 Li6 Li5 -91.1(6) 2_665 .
O1 Li1 Li6 Li5 -19.82(18) . .
O31 Li1 Li6 Li5 -167.9(3) 2_665 .
O50 Li1 Li6 Li5 82.4(2) . .
Li2 Li1 Li6 Li5 -48.3(3) 2_665 .
Li3 Li1 Li6 Li5 -79.5(2) 2_665 .
Li4 Li1 Li6 Li5 -101.0(2) 2_665 .
O10 Li1 Li6 C20 -32.3(7) 2_665 .
O1 Li1 Li6 C20 39.0(3) . .
O31 Li1 Li6 C20 -109.1(3) 2_665 .
O50 Li1 Li6 C20 141.2(3) . .
Li2 Li1 Li6 C20 10.5(4) 2_665 .
Li3 Li1 Li6 C20 -20.7(2) 2_665 .
Li4 Li1 Li6 C20 -42.3(3) 2_665 .
O10 Li1 Li6 C30 52.8(5) 2_665 2_665
O1 Li1 Li6 C30 124.0(2) . 2_665
O31 Li1 Li6 C30 -24.04(12) 2_665 2_665
O50 Li1 Li6 C30 -133.8(2) . 2_665
Li2 Li1 Li6 C30 95.5(2) 2_665 2_665
Li3 Li1 Li6 C30 64.36(15) 2_665 2_665
Li4 Li1 Li6 C30 42.79(14) 2_665 2_665
O40 Li5 Li6 O41 21.5(2) . .
O3 Li5 Li6 O41 153.3(3) . .
O21 Li5 Li6 O41 -110.4(2) . .
O1 Li5 Li6 O41 141.1(3) . .
C1 Li5 Li6 O41 142.5(2) . .
C40 Li5 Li6 O41 9.05(15) . .
Li2 Li5 Li6 O41 -155.0(2) . .
C20 Li5 Li6 O41 -102.7(2) . .
Li4 Li5 Li6 O41 153.2(3) . .
Li3 Li5 Li6 O41 -165.9(3) 2_665 .
O40 Li5 Li6 O31 -118.7(5) . 2_665
O3 Li5 Li6 O31 13.1(6) . 2_665
O21 Li5 Li6 O31 109.4(5) . 2_665
O1 Li5 Li6 O31 1.0(4) . 2_665
C1 Li5 Li6 O31 2.3(5) . 2_665
C40 Li5 Li6 O31 -131.1(5) . 2_665
O41 Li5 Li6 O31 -140.2(6) . 2_665
Li2 Li5 Li6 O31 64.8(5) . 2_665
C20 Li5 Li6 O31 117.1(5) . 2_665
Li4 Li5 Li6 O31 13.1(7) . 2_665
Li3 Li5 Li6 O31 54.0(4) 2_665 2_665
O40 Li5 Li6 O20 138.9(2) . .
O3 Li5 Li6 O20 -89.3(2) . .
O21 Li5 Li6 O20 6.99(17) . .
O1 Li5 Li6 O20 -101.5(2) . .
C1 Li5 Li6 O20 -100.13(18) . .
C40 Li5 Li6 O20 126.4(2) . .
O41 Li5 Li6 O20 117.4(2) . .
Li2 Li5 Li6 O20 -37.6(2) . .
C20 Li5 Li6 O20 14.69(11) . .
Li4 Li5 Li6 O20 -89.4(4) . .
Li3 Li5 Li6 O20 -48.50(16) 2_665 .
O40 Li5 Li6 O1 -119.6(3) . .
O3 Li5 Li6 O1 12.2(2) . .
O21 Li5 Li6 O1 108.5(2) . .
C1 Li5 Li6 O1 1.37(12) . .
C40 Li5 Li6 O1 -132.1(2) . .
O41 Li5 Li6 O1 -141.1(3) . .
Li2 Li5 Li6 O1 63.9(2) . .
C20 Li5 Li6 O1 116.20(19) . .
Li4 Li5 Li6 O1 12.1(3) . .
Li3 Li5 Li6 O1 53.00(16) 2_665 .
O40 Li5 Li6 Li3 -172.6(2) . 2_665
O3 Li5 Li6 Li3 -40.8(3) . 2_665
O21 Li5 Li6 Li3 55.5(2) . 2_665
O1 Li5 Li6 Li3 -53.00(17) . 2_665
C1 Li5 Li6 Li3 -51.64(18) . 2_665
C40 Li5 Li6 Li3 174.9(2) . 2_665
O41 Li5 Li6 Li3 165.9(3) . 2_665
Li2 Li5 Li6 Li3 10.9(2) . 2_665
C20 Li5 Li6 Li3 63.19(17) . 2_665
Li4 Li5 Li6 Li3 -40.9(4) . 2_665
O40 Li5 Li6 Li1 -102.7(2) . .
O3 Li5 Li6 Li1 29.2(3) . .
O21 Li5 Li6 Li1 125.5(2) . .
O1 Li5 Li6 Li1 16.98(16) . .
C1 Li5 Li6 Li1 18.4(2) . .
C40 Li5 Li6 Li1 -115.1(2) . .
O41 Li5 Li6 Li1 -124.1(3) . .
Li2 Li5 Li6 Li1 80.9(2) . .
C20 Li5 Li6 Li1 133.2(2) . .
Li4 Li5 Li6 Li1 29.1(4) . .
Li3 Li5 Li6 Li1 70.0(2) 2_665 .
O40 Li5 Li6 C20 124.2(2) . .
O3 Li5 Li6 C20 -104.0(2) . .
O21 Li5 Li6 C20 -7.71(12) . .
O1 Li5 Li6 C20 -116.20(19) . .
C1 Li5 Li6 C20 -114.83(17) . .
C40 Li5 Li6 C20 111.74(17) . .
O41 Li5 Li6 C20 102.7(2) . .
Li2 Li5 Li6 C20 -52.32(17) . .
Li4 Li5 Li6 C20 -104.1(3) . .
Li3 Li5 Li6 C20 -63.19(17) 2_665 .
O40 Li5 Li6 C30 -160.0(3) . 2_665
O3 Li5 Li6 C30 -28.2(5) . 2_665
O21 Li5 Li6 C30 68.1(4) . 2_665
O1 Li5 Li6 C30 -40.4(3) . 2_665
C1 Li5 Li6 C30 -39.0(4) . 2_665
C40 Li5 Li6 C30 -172.4(4) . 2_665
O41 Li5 Li6 C30 178.5(5) . 2_665
Li2 Li5 Li6 C30 23.5(4) . 2_665
C20 Li5 Li6 C30 75.8(4) . 2_665
Li4 Li5 Li6 C30 -28.3(6) . 2_665
Li3 Li5 Li6 C30 12.6(3) 2_665 2_665
O21 C20 Li6 O41 77.1(2) . .
O20 C20 Li6 O41 -151.7(3) . .
N20 C20 Li6 O41 -62.4(3) . .
Li5 C20 Li6 O41 65.2(2) . .
O21 C20 Li6 O31 -128.1(3) . 2_665
O20 C20 Li6 O31 3.1(3) . 2_665
N20 C20 Li6 O31 92.4(4) . 2_665
Li5 C20 Li6 O31 -140.0(3) . 2_665
O21 C20 Li6 O20 -131.2(3) . .
N20 C20 Li6 O20 89.3(3) . .
Li5 C20 Li6 O20 -143.1(3) . .
O21 C20 Li6 O1 -37.2(2) . .
O20 C20 Li6 O1 94.0(3) . .
N20 C20 Li6 O1 -176.7(2) . .
Li5 C20 Li6 O1 -49.17(17) . .
O21 C20 Li6 Li3 -86.4(2) . 2_665
O20 C20 Li6 Li3 44.8(2) . 2_665
N20 C20 Li6 Li3 134.1(3) . 2_665
Li5 C20 Li6 Li3 -98.3(2) . 2_665
O21 C20 Li6 Li1 -64.4(3) . .
O20 C20 Li6 Li1 66.8(3) . .
N20 C20 Li6 Li1 156.1(3) . .
Li5 C20 Li6 Li1 -76.4(3) . .
O21 C20 Li6 Li5 11.98(18) . .
O20 C20 Li6 Li5 143.1(3) . .
N20 C20 Li6 Li5 -127.5(3) . .
O21 C20 Li6 C30 -129.71(19) . 2_665
O20 C20 Li6 C30 1.44(19) . 2_665
N20 C20 Li6 C30 90.8(3) . 2_665
Li5 C20 Li6 C30 -141.7(2) . 2_665
C73 O70 C70 C71 61.8(13) . .
O70 C70 C71 C72 -64.0(16) . .
C70 O70 C71 C72 123.5(14) . .
C73 O70 C71 C72 8.1(12) . .
C73 O70 C71 C70 -115.4(14) . .
C70 C71 C72 C73 32.6(16) . .
O70 C71 C72 C73 -7.1(10) . .
C70 O70 C73 C72 -51.9(15) . .
C71 O70 C73 C72 -7.8(11) . .
C71 C72 C73 O70 10.3(15) . .
C83 O80 C80 C81 -3.0(12) . .
O80 C80 C81 C82 -19.2(15) . .
C80 C81 C82 C83 31.8(14) . .
C80 O80 C83 C82 22.1(11) . .
C81 C82 C83 O80 -33.9(13) . .
C80A O80A C83A C82A 22.7(16) . .
O80A C83A C82A C81A 4.5(16) . .
C83A C82A C81A C80A -28.4(17) . .
C83A O80A C80A C81A -44.4(17) . .
C82A C81A C80A O80A 49.0(19) . .
C73A O70A C70A C71A 19.2(17) . .
O70A C70A C71A C72A 6.7(14) . .
C70A C71A C72A C73A -31.2(15) . .
C70A O70A C73A C72A -34.4(15) . .
C71A C72A C73A O70A 41.9(15) . .
O60 C63 C62A C61A -11.0(12) . .
C62 C63 C62A C61A 74.6(11) . .
O60 C60 C61A C62A -14.2(8) . .
C61 C60 C61A C62A -92.9(17) . .
C63 C62A C61A C60 15.5(12) . .
N10 C11 C12A C13A 35.3(9) . .
C16 C11 C12A C13A -79.6(7) . .
C12 C11 C12A C13A 127.5(14) . .
C17 C11 C12A C13A 164.2(6) . .
C11 C12A C13A C14A -55.7(10) . .
C12A C13A C14A C15 58.2(10) . .
N10 C15 C14A C13A -41.8(9) . .
C18 C15 C14A C13A -168.7(7) . .
C19 C15 C14A C13A 75.6(8) . .
C14 C15 C14A C13A -114.8(17) . .
C20 N20 C21A C26A -75.1(7) . .
C25 N20 C21A C26A 115.0(6) . .
C21 N20 C21A C26A 11.0(8) . .
C20 N20 C21A C27A 46.6(8) . .
C25 N20 C21A C27A -123.3(6) . .
C21 N20 C21A C27A 132.7(13) . .
C20 N20 C21A C22A 160.8(6) . .
C25 N20 C21A C22A -9.1(9) . .
C21 N20 C21A C22A -113.0(12) . .
C23A C22A C21A C26A -66.0(10) . .
C23A C22A C21A C27A 175.1(8) . .
C23A C22A C21A N20 50.5(10) . .
N20 C25 C24A C23A -40.1(9) . .
C28 C25 C24A C23A 82.8(8) . .
C29 C25 C24A C23A -164.3(6) . .
C24 C25 C24A C23A -83.6(16) . .
C21A C22A C23A C24A -76.5(8) . .
C25 C24A C23A C22A 74.5(9) . .
C47 C41 C42A C43A -103.1(10) . .
N40 C41 C42A C43A 41.8(8) . .
C42 C41 C42A C43A -81.3(12) . .
C46A C41 C42A C43A 164.0(7) . .
C47A C41 C42A C43A -76.7(8) . .
C46 C41 C42A C43A 148.4(8) . .
C41 C42A C43A C44A -59.6(9) . .
C42A C43A C44A C45 59.4(9) . .
C48 C45 C44A C43A 85.1(6) . .
N40 C45 C44A C43A -46.1(7) . .
C49 C45 C44A C43A -160.3(6) . .
C44 C45 C44A C43A 29.6(12) . .
